data_7244377
loop_
_publ_author_name
'zigon, nicolas'
'Avarvari, Narcis'

_publ_section_title
;
 [4]Helicene based anions in electrocrystallization with
 tetrachalcogenafulvalene donors
;
_journal_name_full CrystEngComm
_journal_paper_doi 10.1039/D2CE00091A
_journal_year 2022
_chemical_formula_moiety '5(C18 H11 O3 S), 5(C10 H12 Se4), 2.5(C2 H3 N), H1.54 O3.26 S0.71'
_chemical_formula_sum 'C145 H124.04 N2.5 O18.26 S5.71 Se20'
_chemical_formula_weight 3955.93
_chemical_name_systematic (TMTSeF)5([4]heliceneSO3)5
_space_group_crystal_system triclinic
_space_group_IT_number 2
_space_group_name_Hall '-P 1'
_space_group_name_H-M_alt 'P -1'
_atom_sites_solution_hydrogens mixed
_audit_creation_date 2021-12-16
_audit_creation_method
;
Olex2 1.3-ac4
(compiled 2019.04.23 svn.r3594 for Rigaku Oxford Diffraction, GUI svn.r5739)
;
_audit_update_record
;
2022-01-17 deposited with the CCDC.	2022-02-09 downloaded from the CCDC.
;
_cell_angle_alpha 85.381(2)
_cell_angle_beta 82.114(3)
_cell_angle_gamma 76.022(4)
_cell_formula_units_Z 2
_cell_length_a 11.9706(5)
_cell_length_b 17.1872(7)
_cell_length_c 35.0341(7)
_cell_measurement_reflns_used 15178
_cell_measurement_temperature 150.01(10)
_cell_measurement_theta_max 71.9980
_cell_measurement_theta_min 3.5230
_cell_volume 6919.9(4)
_computing_cell_refinement 'CrysAlisPro 1.171.40.45a (Rigaku OD, 2019)'
_computing_data_collection 'CrysAlisPro 1.171.40.45a (Rigaku OD, 2019)'
_computing_data_reduction 'CrysAlisPro 1.171.40.45a (Rigaku OD, 2019)'
_computing_molecular_graphics 'Olex2 (Dolomanov et al., 2009)'
_computing_publication_material 'Olex2 (Dolomanov et al., 2009)'
_computing_structure_refinement 'ShelXL (Sheldrick, 2015)'
_diffrn_ambient_environment N~2~
_diffrn_ambient_temperature 150.01(10)
_diffrn_detector 'CCD plate'
_diffrn_detector_area_resol_mean 5.1990
_diffrn_detector_type AtlasS2
_diffrn_measured_fraction_theta_full 0.984
_diffrn_measured_fraction_theta_max 0.947
_diffrn_measurement_details
;
List of Runs (angles in degrees, time in seconds):

  # Type    Start    End  Width  t~exp~   \w     \q     \k     \f   Frames
#--------------------------------------------------------------------------
  1  \w    -63.00  32.00   1.00    7.50    --  -41.36  57.00-120.00   95
  2  \w    -69.00  32.00   1.00    7.50    --  -41.36  77.00 -30.00  101
  3  \w    -68.00  27.00   1.00    7.50    --  -41.36  85.00  94.00   95
  4  \w     81.00 142.00   1.00   32.50    --  103.45  45.00 120.00   61
  5  \w     31.00 112.00   1.00   32.50    --  103.45-125.00 -60.00   81
  6  \w     88.00 158.00   1.00   32.50    --  103.45  77.00  60.00   70
  7  \w     28.00 105.00   1.00   32.50    --  103.45 -77.00  30.00   77
  8  \w     82.00 158.00   1.00   32.50    --  103.45  77.00 -60.00   76
  9  \w     27.00  92.00   1.00   32.50    --  103.45 -77.00-180.00   65
 10  \w     42.00 112.00   1.00   32.50    --  103.45-125.00-180.00   70
 11  \w     74.00 156.00   1.00   32.50    --  103.45  61.00   0.00   82
 12  \w     27.00 105.00   1.00   32.50    --  103.45 -77.00 -60.00   78
 13  \w     30.00  55.00   1.00   32.50    --  103.45-125.00  90.00   25
 14  \w     85.00 112.00   1.00   32.50    --  103.45-125.00  90.00   27
 15  \w     83.00 147.00   1.00   32.50    --  103.45  77.00-150.00   64
;
_diffrn_measurement_device 'four-circle diffractometer'
_diffrn_measurement_device_type 'SuperNova, Single source at offset/far, AtlasS2'
_diffrn_measurement_method '\w scans'
_diffrn_orient_matrix_type 'CrysAlisPro convention (1999,Acta A55,543-557)'
_diffrn_orient_matrix_UB_11 0.1031287000
_diffrn_orient_matrix_UB_12 -0.0037643000
_diffrn_orient_matrix_UB_13 -0.0319246000
_diffrn_orient_matrix_UB_21 -0.0737437000
_diffrn_orient_matrix_UB_22 0.0690098000
_diffrn_orient_matrix_UB_23 -0.0230434000
_diffrn_orient_matrix_UB_31 0.0421860000
_diffrn_orient_matrix_UB_32 0.0614521000
_diffrn_orient_matrix_UB_33 0.0206243000
_diffrn_radiation_monochromator mirror
_diffrn_radiation_probe x-ray
_diffrn_radiation_type 'Cu K\a'
_diffrn_radiation_wavelength 1.54184
_diffrn_reflns_av_R_equivalents 0.0444
_diffrn_reflns_av_unetI/netI 0.0580
_diffrn_reflns_Laue_measured_fraction_full 0.984
_diffrn_reflns_Laue_measured_fraction_max 0.947
_diffrn_reflns_limit_h_max 14
_diffrn_reflns_limit_h_min -14
_diffrn_reflns_limit_k_max 21
_diffrn_reflns_limit_k_min -20
_diffrn_reflns_limit_l_max 42
_diffrn_reflns_limit_l_min -43
_diffrn_reflns_number 45049
_diffrn_reflns_point_group_measured_fraction_full 0.984
_diffrn_reflns_point_group_measured_fraction_max 0.947
_diffrn_reflns_theta_full 67.684
_diffrn_reflns_theta_max 72.663
_diffrn_reflns_theta_min 2.886
_diffrn_source 'micro-focus sealed X-ray tube'
_diffrn_source_type 'SuperNova (Cu) X-ray Source'
_exptl_absorpt_correction_T_max 0.375
_exptl_absorpt_correction_T_min 0.030
_exptl_absorpt_correction_type gaussian
_exptl_absorpt_process_details
;
CrysAlisPro 1.171.40.45a (Rigaku Oxford Diffraction, 2019)
Numerical absorption correction based on gaussian integration over
			a multifaceted crystal model
Empirical absorption correction using spherical harmonics,
 implemented in SCALE3 ABSPACK scaling algorithm.
;
_exptl_crystal_colour violet
_exptl_crystal_colour_primary violet
_exptl_crystal_density_diffrn 1.899
_exptl_crystal_description needle
_exptl_crystal_F_000 3858
_exptl_crystal_preparation electrocrystallization
_exptl_crystal_recrystallization_method electrocrystallization
_exptl_crystal_size_max 0.169
_exptl_crystal_size_mid 0.074
_exptl_crystal_size_min 0.055
_refine_diff_density_max 1.041
_refine_diff_density_min -1.305
_refine_diff_density_rms 0.146
_refine_ls_extinction_method none
_refine_ls_goodness_of_fit_ref 1.067
_refine_ls_hydrogen_treatment constr
_refine_ls_matrix_type full
_refine_ls_number_parameters 1854
_refine_ls_number_reflns 26060
_refine_ls_number_restraints 339
_refine_ls_restrained_S_all 1.064
_refine_ls_R_factor_all 0.0767
_refine_ls_R_factor_gt 0.0634
_refine_ls_shift/su_max 0.001
_refine_ls_shift/su_mean 0.000
_refine_ls_structure_factor_coef Fsqd
_refine_ls_weighting_details 'w=1/[\s^2^(Fo^2^)+(0.0712P)^2^+32.6612P] where P=(Fo^2^+2Fc^2^)/3'
_refine_ls_weighting_scheme calc
_refine_ls_wR_factor_gt 0.1661
_refine_ls_wR_factor_ref 0.1782
_reflns_Friedel_coverage 0.000
_reflns_number_gt 21324
_reflns_number_total 26060
_reflns_threshold_expression 'I > 2\s(I)'
_cod_data_source_file d2ce00091a2.cif
_cod_data_source_block exp_1617
_cod_original_cell_volume 6920.0(4)
_cod_original_formula_sum 'C145 H124.04 N2.50 O18.26 S5.71 Se20'
_cod_database_code 7244377
_shelx_shelxl_version_number 2018/3
_chemical_oxdiff_formula 'C28 H22 Se4 S1 O3 '
_chemical_oxdiff_usercomment 'purple needle'
_shelx_space_group_comment
;
The symmetry employed for this shelxl refinement is uniquely defined
by the following loop, which should always be used as a source of
symmetry information in preference to the above space-group names.
They are only intended as comments.
;
_cell_oxdiff_angle_alpha 85.381(2)
_cell_oxdiff_angle_beta 82.114(3)
_cell_oxdiff_angle_gamma 76.022(4)
_cell_oxdiff_length_a 11.9706(5)
_cell_oxdiff_length_b 17.1872(7)
_cell_oxdiff_length_c 35.0341(7)
_cell_oxdiff_measurement_reflns_used 15178
_cell_oxdiff_volume 6920.0(4)
_diffrn_oxdiff_digest_frames
;
01bf47ddc8970953421afdde74e480b8dd011130f8c
;
_reflns_odcompleteness_completeness 98.57
_reflns_odcompleteness_iscentric 1
_reflns_odcompleteness_theta 66.97
_olex2_refinement_description
;
1. Fixed Uiso
 At 1.2 times of:
  All C(H) groups, All C(H,H) groups, All O(H) groups, All O(H,H) groups
 At 1.5 times of:
  All C(H,H,H) groups
2. Restrained distances
 C5E-C4E = C5E-C24E = C6E-C1E = C6E-C21E = C14E-C18E = C14E-C28E = C13E-C15E
 1.4 with sigma of 0.01
 C13E-C15E = C24E-C23E = C4E-C3E = C16E-C15E = C22E-C23E = C23E-C24E
 1.4 with sigma of 0.01
 S1F-O1F = S1E-O3E = S1E-O1E = S1F-O3F = S1F-O2F = S1E-O2E
 1.45 with sigma of 0.02
 H5G-O2E
 2 with sigma of 0.02
 H4GA-O1F
 2 with sigma of 0.02
 O2E-O1E
 2.42 with sigma of 0.04
 O1E-O3E
 2.42 with sigma of 0.04
 O3E-O2E
 2.42 with sigma of 0.04
 O2D-O1D = O1F-O3F
 2.42 with sigma of 0.04
 O2F-O1F
 2.42 with sigma of 0.04
 O3F-O2F
 2.42 with sigma of 0.04
 C22E-C24E \\sim C21E-C23E \\sim C1E-C3E \\sim C2E-C4E
 with sigma of 0.04
 S1E-O1E \\sim S1F-O1F
 with sigma of 0.02
 S1E-O2E \\sim S1F-O2F
 with sigma of 0.02
 S1E-O3E \\sim S1F-O3F
 with sigma of 0.02
 S1E-C15E \\sim S1F-C15E
 with sigma of 0.02
 O1E-O2E \\sim O1F-O2F
 with sigma of 0.04
 O1E-O3E \\sim O1F-O3F
 with sigma of 0.04
 O1E-C15E \\sim O1F-C15E
 with sigma of 0.04
 O2E-O3E \\sim O2F-O3F
 with sigma of 0.04
 O2E-C15E \\sim O2F-C15E
 with sigma of 0.04
 O3E-C15E \\sim O3F-C15E
 with sigma of 0.04
3. Uiso/Uaniso restraints and constraints
Uanis(O3F) \\sim Ueq, Uanis(S1F) \\sim Ueq, Uanis(O2E) \\sim Ueq, Uanis(O2F)
\\sim Ueq, Uanis(S1E) \\sim Ueq, Uanis(O1E) \\sim Ueq, Uanis(O1F) \\sim Ueq,
Uanis(O3E) \\sim Ueq: with sigma of 0.1 and sigma for terminal atoms of 0.2
Uanis(O3F) \\sim Ueq, Uanis(S1F) \\sim Ueq, Uanis(O1F) \\sim Ueq, Uanis(O2F)
\\sim Ueq: with sigma of 0.05 and sigma for terminal atoms of 0.05
Uanis(O1G) \\sim Ueq, Uanis(S1G) \\sim Ueq, Uanis(O2G) \\sim Ueq, Uanis(O5G)
\\sim Ueq, Uanis(O3G) \\sim Ueq: with sigma of 0.1 and sigma for terminal atoms
of 0.2
Uanis(O3F) = Uanis(S1F) = Uanis(O2F) = Uanis(O1F)
4. Rigid body (RIGU) restrains
 C2E, C3E, C4E, C1E, C6E, C10E, C5E, C7E, C8E, C9E, C11E, C12E, C13E, C14E,
 C18E, C17E, C16E
 with sigma for 1-2 distances of 0.004 and sigma for 1-3 distances of 0.004
 S1E, O3E, O1E, O2E
 with sigma for 1-2 distances of 0.004 and sigma for 1-3 distances of 0.004
 C16E, C4E, C3E, C2E, C1E, C17E, C18E
 with sigma for 1-2 distances of 0.004 and sigma for 1-3 distances of 0.004
 C24E, C23E, C22E, C21E, C27E, C28E
 with sigma for 1-2 distances of 0.001 and sigma for 1-3 distances of 0.001
 O3F, S1F, O2E, O2F, O1F, O3E, O1E, S1E
 with sigma for 1-2 distances of 0.004 and sigma for 1-3 distances of 0.004
 O1G, S1G, O2G, O5G, O3G
 with sigma for 1-2 distances of 0.004 and sigma for 1-3 distances of 0.004
5. Same fragment restrains
{C2E, C1E} sigma for 1-2: 0.02, 1-3: 0.04
as
{C17E, C18E}
{C4E, C3E, C2E, C1E} sigma for 1-2: 0.02, 1-3: 0.04
as
{C24E, C23E, C22E, C21E}
{C17E, C18E} sigma for 1-2: 0.02, 1-3: 0.04
as
{C27E, C28E}
6. Others
 Sof(O1F)=Sof(O2F)=Sof(S1F)=Sof(O3F)=1-FVAR(1)
 Sof(S1E)=Sof(O1E)=Sof(O2E)=Sof(O3E)=Sof(S1G)=Sof(O1G)=Sof(O2G)=Sof(O3G)=
 Sof(O5G)=Sof(H5G)=FVAR(1)
 Fixed Sof: C2I(0.5) H2IA(0.5) H2IB(0.5) H2IC(0.5) C1I(0.5) N1I(0.5) H16E(0.5)
 H16A(0.5) C4E(0.5) H4E(0.5) C3E(0.5) H3E(0.5) C2E(0.5) H2E(0.5) C1E(0.5)
 H1E(0.5) C17E(0.5) H17E(0.5) C18E(0.5) H18E(0.5) C24E(0.5) H24E(0.5) C23E(0.5)
 H23E(0.5) C22E(0.5) H22E(0.5) C21E(0.5) H21E(0.5) C27E(0.5) H27E(0.5)
 C28E(0.5) H28E(0.5) O4G(0.41461) H4GA(0.41461) H4GB(0.41461)
7.a Free rotating group:
 O4G(H4GA,H4GB)
7.b Aromatic/amide H refined with riding coordinates:
 C1C(H1C), C2C(H2C), C3C(H3C), C4C(H4C), C7C(H7C), C8C(H8C), C12C(H12C),
 C11C(H11C), C16C(H16C), C17C(H17C), C18C(H18C), C1A(H1A), C1B(H1B), C1D(H1D),
 C2A(H2A), C2B(H2B), C2D(H2D), C3A(H3A), C3D(H3D), C3B(H3B), C4A(H4A), C4B(H4B),
  C7A(H7A), C6D(H6D), C8A(H8A), C7E(H7E), C7D(H7D), C7B(H7B), C8E(H8E),
 C8B(H8B), C11A(H11A), C10D(H10D), C12A(H12A), C11E(H11E), C11D(H11D),
 C11B(H11B), C12E(H12E), C12B(H12B), C16A(H16B), C15D(H15D), C17A(H17A),
 C16D(H16F), C16B(H16D), C18A(H18A), C17D(H17D), C18B(H18B), C19D(H19D),
 C17B(H17B), C16E(H16E), C16E(H16A), C4E(H4E), C3E(H3E), C2E(H2E), C1E(H1E),
 C17E(H17E), C18E(H18E), C24E(H24E), C23E(H23E), C22E(H22E), C21E(H21E),
 C27E(H27E), C28E(H28E)
7.c Idealised Me refined with riding coordinates:
 C22A(H22A,H22B,H22C)
7.d Idealised Me refined as rotating group:
 C19C(H19E,H19F,H19G), C25C(H25D,H25E,H25F), C22C(H22D,H22F,H22G), C28C(H28D,
 H28F,H28G), C2I(H2IA,H2IB,H2IC), C2H(H2HA,H2HB,H2HC), C2G(H2GA,H2GB,H2GC),
 C19B(H19H,H19I,H19J), C22D(H22K,H22L,H22M), C22B(H22H,H22I,H22J), C25A(H25A,
 H25B,H25C), C25D(H25J,H25K,H25L), C25B(H25G,H25H,H25I), C28A(H28A,H28B,H28C),
 C28B(H28H,H28I,H28J), C28D(H28K,H28L,H28M), C30E(H30A,H30B,H30C), C33E(H33A,
 H33B,H33C), C37E(H37A,H37B,H37C), C39E(H39A,H39B,H39C), C19A(H19A,H19B,H19C),
 C18D(H18D,H18F,H18G)
7.e Idealised tetrahedral OH refined with riding coordinates:
 O5G(H5G)
;
_ins_header
;
TITL exp_1617 in P-1 
REM P-1 (#2 in standard setting)
CELL 1.54184  11.970592  17.187198  35.034147  85.3813  82.1142  76.0223
ZERR   11.00   0.000550   0.000678   0.000715   0.0024   0.0029   0.0038
LATT  1
SFAC C H O S Se
UNIT 308.00 242.00 33.00 11.00 44.00
TREF
HKLF 4
END
;
_olex2_date_sample_data_collection 2020-11-18
_olex2_exptl_crystal_mounting_method 'paraffin oil'
_olex2_submission_original_sample_id exp_1617
_olex2_submission_special_instructions 'No special instructions were received'
_oxdiff_exptl_absorpt_empirical_details
;
Empirical correction (ABSPACK) includes:
- Absorption correction using spherical harmonics
- Frame scaling
;
_oxdiff_exptl_absorpt_empirical_full_max 1.666
_oxdiff_exptl_absorpt_empirical_full_min 0.568

loop_
_space_group_symop_operation_xyz
'x, y, z'
'-x, -y, -z'

loop_
_atom_site_label
_atom_site_type_symbol
_atom_site_fract_x
_atom_site_fract_y
_atom_site_fract_z
_atom_site_U_iso_or_equiv
_atom_site_adp_type
_atom_site_occupancy
_atom_site_site_symmetry_order
_atom_site_calc_flag
_atom_site_refinement_flags_posn
_atom_site_refinement_flags_adp
_atom_site_refinement_flags_occupancy
_atom_site_disorder_assembly
_atom_site_disorder_group
C1C C 0.8565(6) 0.6485(5) 0.2996(2) 0.0391(16) Uani 1 1 d . . . . .
H1C H 0.869670 0.665905 0.273940 0.047 Uiso 1 1 calc R . . . .
C2C C 0.9320(7) 0.5823(5) 0.3138(2) 0.0436(17) Uani 1 1 d . . . . .
H2C H 0.995387 0.556058 0.297471 0.052 Uiso 1 1 calc R . . . .
C3C C 0.9163(8) 0.5538(5) 0.3517(3) 0.0483(19) Uani 1 1 d . . . . .
H3C H 0.965903 0.507460 0.360486 0.058 Uiso 1 1 calc R . . . .
C4C C 0.8255(8) 0.5955(5) 0.3760(2) 0.0468(18) Uani 1 1 d . . . . .
H4C H 0.815431 0.577670 0.401755 0.056 Uiso 1 1 calc R . . . .
C5C C 0.7474(7) 0.6646(5) 0.3630(2) 0.0439(18) Uani 1 1 d . . . . .
C6C C 0.7594(6) 0.6902(4) 0.3234(2) 0.0348(14) Uani 1 1 d . . . . .
C7C C 0.6628(7) 0.7094(5) 0.3905(2) 0.0462(18) Uani 1 1 d . . . . .
H7C H 0.651515 0.689224 0.415799 0.055 Uiso 1 1 calc R . . . .
C8C C 0.5987(7) 0.7822(6) 0.3792(2) 0.0456(18) Uani 1 1 d . . . . .
H8C H 0.549588 0.814655 0.397548 0.055 Uiso 1 1 calc R . . . .
C9C C 0.6059(6) 0.8095(5) 0.3394(2) 0.0386(16) Uani 1 1 d . . . . .
C14C C 0.6645(6) 0.7872(4) 0.2708(2) 0.0326(14) Uani 1 1 d . . . . .
C13C C 0.5952(6) 0.8667(4) 0.2620(2) 0.0339(14) Uani 1 1 d . . . . .
C12C C 0.5352(6) 0.9151(5) 0.2928(2) 0.0372(15) Uani 1 1 d . . . . .
H12C H 0.494518 0.967335 0.287444 0.045 Uiso 1 1 calc R . . . .
C11C C 0.5365(6) 0.8865(5) 0.3298(2) 0.0380(15) Uani 1 1 d . . . . .
H11C H 0.491205 0.917552 0.349323 0.046 Uiso 1 1 calc R . . . .
C10C C 0.6771(6) 0.7620(4) 0.3107(2) 0.0337(14) Uani 1 1 d . . . . .
C16C C 0.6388(6) 0.8436(5) 0.1931(2) 0.0394(16) Uani 1 1 d . . . . .
H16C H 0.635796 0.862542 0.167493 0.047 Uiso 1 1 calc R . . . .
C15C C 0.5839(6) 0.8931(5) 0.2226(2) 0.0367(15) Uani 1 1 d . . . . .
C17C C 0.6993(6) 0.7646(5) 0.2017(2) 0.0392(16) Uani 1 1 d . . . . .
H17C H 0.733012 0.730418 0.181898 0.047 Uiso 1 1 calc R . . . .
S1A S 0.52392(13) 0.42630(10) 0.10395(5) 0.0323(3) Uani 1 1 d . . . . .
Se1A Se 0.84542(7) 0.53371(5) 0.94947(2) 0.03842(17) Uani 1 1 d . . . . .
C19C C 0.6927(6) 0.9649(4) 0.4436(2) 0.0358(15) Uani 1 1 d . . . . .
H19E H 0.610374 0.976369 0.443063 0.054 Uiso 1 1 calc GR . . . .
H19F H 0.708546 0.978240 0.468107 0.054 Uiso 1 1 calc GR . . . .
H19G H 0.725239 0.908850 0.439923 0.054 Uiso 1 1 calc GR . . . .
C18C C 0.7088(6) 0.7378(4) 0.2394(2) 0.0349(14) Uani 1 1 d . . . . .
H18C H 0.746110 0.684653 0.244407 0.042 Uiso 1 1 calc R . . . .
O1A O 0.6202(4) 0.3836(3) 0.07768(15) 0.0371(10) Uani 1 1 d . . . . .
C1A C 0.5574(7) 0.8403(4) 0.0793(2) 0.0397(15) Uani 1 1 d . . . . .
H1A H 0.531777 0.816079 0.102473 0.048 Uiso 1 1 calc R . . . .
S1B S 0.93517(15) 0.56939(11) 0.19239(5) 0.0366(4) Uani 1 1 d . . . . .
Se1B Se 0.16343(7) 0.68583(5) 0.24820(2) 0.03936(18) Uani 1 1 d . . . . .
O1B O 1.0019(5) 0.6126(4) 0.21072(18) 0.0492(13) Uani 1 1 d . . . . .
C1B C 1.2147(6) 0.1762(5) 0.1356(2) 0.0387(15) Uani 1 1 d . . . . .
H1B H 1.239910 0.205891 0.152258 0.046 Uiso 1 1 calc R . . . .
C1D C 0.8730(7) 0.3784(5) 0.3304(3) 0.0453(18) Uani 1 1 d . . . . .
H1D H 0.811518 0.405072 0.347313 0.054 Uiso 1 1 calc R . . . .
S1D S 1.32317(15) -0.02980(11) 0.42819(5) 0.0341(3) Uani 1 1 d . . . . .
Se1D Se 0.64760(7) 0.31120(5) 0.30842(2) 0.03707(17) Uani 1 1 d . . . . .
O1D O 1.2922(5) -0.0929(3) 0.40930(15) 0.0422(12) Uani 1 1 d D . . . .
S1C S 0.48932(15) 0.98523(11) 0.20957(5) 0.0368(4) Uani 1 1 d . . . . .
Se1C Se 0.89078(7) 1.16076(5) 0.27577(2) 0.03708(17) Uani 1 1 d . . . . .
O1C O 0.5171(5) 1.0485(3) 0.22918(16) 0.0437(12) Uani 1 1 d . . . . .
S1E S 0.7160(4) 0.6164(3) 0.50821(11) 0.0701(13) Uani 0.712(7) 1 d D U P A 1
O1E O 0.7071(9) 0.6988(5) 0.5126(3) 0.074(3) Uani 0.712(7) 1 d D U P A 1
O2E O 0.690(2) 0.5895(11) 0.4733(3) 0.173(9) Uani 0.712(7) 1 d D U P A 1
O3E O 0.8356(10) 0.5692(9) 0.5147(5) 0.130(7) Uani 0.712(7) 1 d D U P A 1
Se1E Se 0.09564(7) 0.95142(5) 0.28204(2) 0.04112(18) Uani 1 1 d . . . . .
C26C C 0.7783(7) 1.1098(5) 0.22160(19) 0.0386(15) Uani 1 1 d . . . . .
C25C C 0.7451(9) 1.0971(7) 0.1829(2) 0.063(3) Uani 1 1 d . . . . .
H25D H 0.668863 1.086925 0.186354 0.095 Uiso 1 1 calc GR . . . .
H25E H 0.799735 1.051965 0.171518 0.095 Uiso 1 1 calc GR . . . .
H25F H 0.745657 1.144245 0.166313 0.095 Uiso 1 1 calc GR . . . .
C24C C 0.7991(6) 1.0921(4) 0.2985(2) 0.0339(14) Uani 1 1 d . . . . .
C23C C 0.7931(6) 1.0739(4) 0.33707(19) 0.0296(13) Uani 1 1 d . . . . .
C22C C 0.8694(7) 1.0727(5) 0.4499(2) 0.0432(17) Uani 1 1 d . . . . .
H22D H 0.859692 1.129257 0.452279 0.065 Uiso 1 1 calc GR . . . .
H22F H 0.950370 1.046741 0.448046 0.065 Uiso 1 1 calc GR . . . .
H22G H 0.828734 1.050782 0.472070 0.065 Uiso 1 1 calc GR . . . .
C21C C 0.8213(6) 1.0591(5) 0.41406(19) 0.0358(15) Uani 1 1 d . . . . .
C20C C 0.7470(6) 1.0148(4) 0.41132(19) 0.0318(13) Uani 1 1 d . . . . .
N1H N 0.7014(9) 0.1429(7) 0.0679(3) 0.087(3) Uani 1 1 d . . . . .
C1H C 0.6245(10) 0.1660(7) 0.0902(3) 0.063(3) Uani 1 1 d . . . . .
C1G C 0.2236(10) 0.8654(6) 0.0601(3) 0.061(2) Uani 1 1 d . . . . .
N1G N 0.1658(12) 0.8540(8) 0.0882(3) 0.095(4) Uani 1 1 d . . . . .
C28C C 0.9146(8) 1.1980(6) 0.1944(2) 0.051(2) Uani 1 1 d . . . . .
H28D H 0.873277 1.205720 0.172262 0.077 Uiso 1 1 calc GR . . . .
H28F H 0.992272 1.167348 0.187721 0.077 Uiso 1 1 calc GR . . . .
H28G H 0.916832 1.249320 0.202903 0.077 Uiso 1 1 calc GR . . . .
C27C C 0.8539(7) 1.1537(5) 0.2264(2) 0.0417(16) Uani 1 1 d . . . . .
C2A C 0.5664(8) 0.9189(5) 0.0791(2) 0.0502(19) Uani 1 1 d . . . . .
H2A H 0.547849 0.946380 0.101801 0.060 Uiso 1 1 calc R . . . .
O2A O 0.4130(4) 0.4379(3) 0.08951(15) 0.0384(11) Uani 1 1 d . . . . .
Se2A Se 0.81738(6) 0.44886(5) 1.03182(2) 0.03460(16) Uani 1 1 d . . . . .
C2B C 1.2746(7) 0.0993(5) 0.1293(2) 0.0420(17) Uani 1 1 d . . . . .
H2B H 1.339731 0.077242 0.141723 0.050 Uiso 1 1 calc R . . . .
O2B O 0.8915(5) 0.6118(3) 0.15797(16) 0.0470(13) Uani 1 1 d . . . . .
Se2B Se 0.33404(7) 0.79784(5) 0.25180(2) 0.04121(18) Uani 1 1 d . . . . .
Se2E Se -0.07913(7) 0.84451(5) 0.27587(2) 0.04332(19) Uani 1 1 d . . . . .
C2D C 0.8890(8) 0.4082(5) 0.2921(3) 0.051(2) Uani 1 1 d . . . . .
H2D H 0.840226 0.455593 0.283931 0.061 Uiso 1 1 calc R . . . .
O2D O 1.4391(4) -0.0193(3) 0.41342(14) 0.0399(11) Uani 1 1 d D . . . .
Se2D Se 0.47060(7) 0.20783(5) 0.30066(2) 0.03736(17) Uani 1 1 d . . . . .
O2C O 0.5121(5) 0.9939(4) 0.16796(16) 0.0497(14) Uani 1 1 d . . . . .
Se2C Se 0.71326(6) 1.05773(5) 0.26556(2) 0.03458(16) Uani 1 1 d . . . . .
O3A O 0.5234(5) 0.3916(3) 0.14318(15) 0.0413(11) Uani 1 1 d . . . . .
C2I C 0.876(3) 0.9818(13) 0.0909(7) 0.087(8) Uani 0.5 1 d . . P B -1
H2IA H 0.866778 1.027464 0.106166 0.130 Uiso 0.5 1 calc GR . P B -1
H2IB H 0.929914 0.936967 0.101401 0.130 Uiso 0.5 1 calc GR . P B -1
H2IC H 0.802802 0.968565 0.091176 0.130 Uiso 0.5 1 calc GR . P B -1
C1I C 0.9213(18) 1.0009(9) 0.0512(6) 0.055(4) Uani 0.5 1 d . . P B -1
N1I N 0.960(2) 1.0102(10) 0.0193(7) 0.084(6) Uani 0.5 1 d . . P B -1
C2H C 0.5260(9) 0.1976(6) 0.1185(3) 0.062(2) Uani 1 1 d . . . . .
H2HA H 0.522768 0.159197 0.139894 0.092 Uiso 1 1 calc GR . . . .
H2HB H 0.455639 0.207583 0.106818 0.092 Uiso 1 1 calc GR . . . .
H2HC H 0.534837 0.246796 0.127558 0.092 Uiso 1 1 calc GR . . . .
C2G C 0.2931(11) 0.8822(8) 0.0252(3) 0.076(3) Uani 1 1 d . . . . .
H2GA H 0.243670 0.906796 0.006103 0.114 Uiso 1 1 calc GR . . . .
H2GB H 0.343125 0.833087 0.016040 0.114 Uiso 1 1 calc GR . . . .
H2GC H 0.339240 0.918028 0.030212 0.114 Uiso 1 1 calc GR . . . .
Se3A Se 0.88554(6) 0.60588(5) 1.07043(2) 0.03516(16) Uani 1 1 d . . . . .
C3A C 0.6036(8) 0.9566(5) 0.0446(3) 0.052(2) Uani 1 1 d . . . . .
H3A H 0.614011 1.008563 0.044399 0.062 Uiso 1 1 calc R . . . .
C3D C 0.9757(9) 0.3676(5) 0.2673(3) 0.053(2) Uani 1 1 d . . . . .
H3D H 0.984289 0.386853 0.241717 0.064 Uiso 1 1 calc R . . . .
O3D O 1.3045(5) -0.0386(3) 0.46991(14) 0.0451(12) Uani 1 1 d . . . . .
Se3D Se 0.46283(7) 0.15701(5) 0.39694(2) 0.03656(17) Uani 1 1 d . . . . .
O3C O 0.3728(4) 0.9740(4) 0.22340(17) 0.0455(12) Uani 1 1 d . . . . .
Se3C Se 0.87528(7) 1.11324(5) 0.36932(2) 0.03796(17) Uani 1 1 d . . . . .
C3B C 1.2388(7) 0.0536(5) 0.1043(2) 0.0439(17) Uani 1 1 d . . . . .
H3B H 1.283133 0.002421 0.098776 0.053 Uiso 1 1 calc R . . . .
O3B O 0.8457(5) 0.5434(3) 0.21895(15) 0.0438(12) Uani 1 1 d . . . . .
Se3B Se 0.32442(7) 0.75604(5) 0.34883(2) 0.04154(19) Uani 1 1 d . . . . .
Se3E Se -0.09352(7) 0.79832(5) 0.37060(2) 0.03963(18) Uani 1 1 d . . . . .
Se4A Se 0.91109(7) 0.68650(5) 0.98690(2) 0.03922(18) Uani 1 1 d . . . . .
C4A C 0.6247(8) 0.9171(5) 0.0113(2) 0.0492(19) Uani 1 1 d . . . . .
H4A H 0.647320 0.943199 -0.011756 0.059 Uiso 1 1 calc R . . . .
C4D C 1.0544(7) 0.2963(5) 0.2789(2) 0.0428(18) Uani 1 1 d . . . . .
Se4D Se 0.63207(7) 0.26685(5) 0.40393(2) 0.03861(17) Uani 1 1 d . . . . .
Se4C Se 0.69841(6) 1.00773(4) 0.36280(2) 0.03176(15) Uani 1 1 d . . . . .
C4B C 1.1410(7) 0.0829(5) 0.0880(2) 0.0465(18) Uani 1 1 d . . . . .
H4B H 1.117222 0.051334 0.071855 0.056 Uiso 1 1 calc R . . . .
Se4B Se 0.15342(7) 0.64652(5) 0.34344(2) 0.04011(18) Uani 1 1 d . . . . .
Se4E Se 0.08350(7) 0.90236(5) 0.37897(2) 0.03795(17) Uani 1 1 d . . . . .
C5A C 0.6130(6) 0.8371(4) 0.0109(2) 0.0364(15) Uani 1 1 d . . . . .
C6A C 0.5854(6) 0.7946(5) 0.0459(2) 0.0366(15) Uani 1 1 d . . . . .
C5E C 0.5995(9) 0.4930(6) 0.7248(3) 0.064(2) Uani 1 1 d D U . . .
C5D C 1.0440(7) 0.2689(4) 0.3184(2) 0.0376(16) Uani 1 1 d . . . . .
C5B C 1.0734(6) 0.1616(4) 0.09531(19) 0.0364(15) Uani 1 1 d . . . . .
C7A C 0.6207(7) 0.8013(5) -0.0250(2) 0.0411(16) Uani 1 1 d . . . . .
H7A H 0.642807 0.828039 -0.047925 0.049 Uiso 1 1 calc R . . . .
C6E C 0.5656(8) 0.4966(5) 0.6884(3) 0.0532(18) Uani 1 1 d D U . . .
C6D C 1.1361(8) 0.2518(5) 0.2509(2) 0.0468(19) Uani 1 1 d . . . . .
H6D H 1.145002 0.272997 0.225663 0.056 Uiso 1 1 calc R . . . .
C6B C 1.1148(6) 0.2119(4) 0.11735(19) 0.0347(14) Uani 1 1 d . . . . .
C8A C 0.5963(6) 0.7290(4) -0.0261(2) 0.0378(15) Uani 1 1 d . . . . .
H8A H 0.595319 0.708167 -0.049696 0.045 Uiso 1 1 calc R . . . .
C7E C 0.6867(10) 0.5331(9) 0.7322(4) 0.083(3) Uani 1 1 d . U . . .
H7E H 0.709376 0.531803 0.756608 0.100 Uiso 1 1 calc R . . . .
C7D C 1.2008(7) 0.1791(6) 0.2603(2) 0.0457(18) Uani 1 1 d . . . . .
H7D H 1.248199 0.147850 0.241223 0.055 Uiso 1 1 calc R . . . .
C7B C 0.9606(7) 0.1869(4) 0.0829(2) 0.0378(15) Uani 1 1 d . . . . .
H7B H 0.935604 0.154584 0.067455 0.045 Uiso 1 1 calc R . . . .
C9A C 0.5723(6) 0.6845(4) 0.0086(2) 0.0341(14) Uani 1 1 d . . . . .
C8E C 0.7343(11) 0.5733(8) 0.7011(3) 0.076(3) Uani 1 1 d . U . . .
H8E H 0.790895 0.599589 0.705064 0.091 Uiso 1 1 calc R . . . .
C8D C 1.1967(6) 0.1497(5) 0.3001(2) 0.0366(15) Uani 1 1 d . . . . .
C8B C 0.8904(6) 0.2581(5) 0.09364(19) 0.0364(15) Uani 1 1 d . . . . .
H8B H 0.815051 0.272098 0.087229 0.044 Uiso 1 1 calc R . . . .
C10A C 0.5773(6) 0.7112(4) 0.0454(2) 0.0341(14) Uani 1 1 d . . . . .
C9E C 0.7021(9) 0.5772(6) 0.6633(3) 0.061(2) Uani 1 1 d . U . . .
C9D C 1.1275(6) 0.1963(5) 0.3298(2) 0.0357(15) Uani 1 1 d . . . . .
C9B C 0.9300(6) 0.3119(4) 0.11463(18) 0.0325(14) Uani 1 1 d . . . . .
C11A C 0.5461(7) 0.6086(5) 0.0062(2) 0.0404(16) Uani 1 1 d . . . . .
H11A H 0.540867 0.591746 -0.017926 0.049 Uiso 1 1 calc R . . . .
C10E C 0.6133(8) 0.5379(5) 0.6550(3) 0.0512(17) Uani 1 1 d . U . . .
C10D C 1.2646(7) 0.0717(5) 0.3088(2) 0.0404(16) Uani 1 1 d . . . . .
H10D H 1.306267 0.040663 0.288652 0.049 Uiso 1 1 calc R . . . .
C10B C 1.0443(6) 0.2937(4) 0.12420(18) 0.0306(13) Uani 1 1 d . . . . .
C12A C 0.5286(6) 0.5605(5) 0.0375(2) 0.0377(15) Uani 1 1 d . . . . .
H12A H 0.504130 0.513887 0.035096 0.045 Uiso 1 1 calc R . . . .
C11E C 0.7569(9) 0.6206(7) 0.6326(3) 0.068(2) Uani 1 1 d . U . . .
H11E H 0.810884 0.647578 0.638185 0.081 Uiso 1 1 calc R . . . .
C11D C 1.2701(6) 0.0415(4) 0.3455(2) 0.0345(14) Uani 1 1 d . . . . .
H11D H 1.310965 -0.010928 0.350306 0.041 Uiso 1 1 calc R . . . .
C11B C 0.8492(6) 0.3829(4) 0.12783(19) 0.0336(14) Uani 1 1 d . . . . .
H11B H 0.773476 0.393928 0.121828 0.040 Uiso 1 1 calc R . . . .
C13A C 0.5478(5) 0.5808(4) 0.07471(19) 0.0304(13) Uani 1 1 d . . . . .
C12E C 0.7329(8) 0.6234(6) 0.5966(3) 0.063(2) Uani 1 1 d . U . . .
H12E H 0.769506 0.652754 0.577498 0.076 Uiso 1 1 calc R . . . .
C12D C 1.2131(6) 0.0903(4) 0.37696(19) 0.0309(13) Uani 1 1 d . . . . .
C12B C 0.8815(6) 0.4344(4) 0.14898(19) 0.0335(14) Uani 1 1 d . . . . .
H12B H 0.826204 0.478036 0.159126 0.040 Uiso 1 1 calc R . . . .
C14A C 0.5750(6) 0.6567(4) 0.07826(19) 0.0337(14) Uani 1 1 d . . . . .
C13E C 0.6511(8) 0.5815(6) 0.5866(2) 0.055(2) Uani 1 1 d D U . . .
C13D C 1.1450(6) 0.1683(4) 0.3692(2) 0.0338(14) Uani 1 1 d . . . . .
C13B C 0.9990(6) 0.4227(4) 0.15587(19) 0.0313(13) Uani 1 1 d . . . . .
C15A C 0.5504(6) 0.5242(4) 0.10673(19) 0.0323(14) Uani 1 1 d . . . . .
C14E C 0.5889(8) 0.5426(6) 0.6173(3) 0.059(2) Uani 1 1 d D U . . .
C14D C 1.2287(6) 0.0630(5) 0.41610(19) 0.0348(14) Uani 1 1 d . . . . .
C14B C 1.0814(6) 0.3558(4) 0.14167(18) 0.0321(14) Uani 1 1 d . . . . .
C16A C 0.5806(6) 0.5417(4) 0.14133(19) 0.0358(15) Uani 1 1 d . . . . .
H16B H 0.578322 0.506025 0.162676 0.043 Uiso 1 1 calc R . . . .
C15D C 1.1795(6) 0.1130(5) 0.4457(2) 0.0365(15) Uani 1 1 d . . . . .
H15D H 1.186183 0.094116 0.471117 0.044 Uiso 1 1 calc R . . . .
C15B C 1.0358(6) 0.4813(4) 0.17493(19) 0.0326(13) Uani 1 1 d . . . . .
C17A C 0.6144(6) 0.6128(5) 0.1440(2) 0.0375(15) Uani 1 1 d . . . . .
H17A H 0.638970 0.623033 0.166736 0.045 Uiso 1 1 calc R . . . .
C16D C 1.1196(7) 0.1920(5) 0.4379(2) 0.0423(17) Uani 1 1 d . . . . .
H16F H 1.090827 0.226472 0.457976 0.051 Uiso 1 1 calc R . . . .
C16B C 1.1513(6) 0.4728(5) 0.1784(2) 0.0392(16) Uani 1 1 d . . . . .
H16D H 1.174091 0.509019 0.192266 0.047 Uiso 1 1 calc R . . . .
C18A C 0.6121(6) 0.6674(5) 0.11379(19) 0.0351(14) Uani 1 1 d . . . . .
H18A H 0.635916 0.714115 0.116518 0.042 Uiso 1 1 calc R . . . .
C17D C 1.1034(6) 0.2186(5) 0.4005(2) 0.0381(15) Uani 1 1 d . . . . .
H17D H 1.063712 0.271297 0.395719 0.046 Uiso 1 1 calc R . . . .
C18B C 1.2018(6) 0.3525(4) 0.1432(2) 0.0352(14) Uani 1 1 d . . . . .
H18B H 1.258348 0.310952 0.131788 0.042 Uiso 1 1 calc R . . . .
C19D C 0.9482(6) 0.3092(5) 0.3434(2) 0.0396(16) Uani 1 1 d . . . . .
H19D H 0.935212 0.289392 0.368654 0.048 Uiso 1 1 calc R . . . .
C19B C 0.1533(9) 0.6029(6) 0.4233(3) 0.058(2) Uani 1 1 d . . . . .
H19H H 0.180424 0.610152 0.446980 0.087 Uiso 1 1 calc GR . . . .
H19I H 0.177281 0.547283 0.417350 0.087 Uiso 1 1 calc GR . . . .
H19J H 0.070182 0.619423 0.425926 0.087 Uiso 1 1 calc GR . . . .
C20A C 0.9130(6) 0.7104(5) 1.0642(2) 0.0407(16) Uani 1 1 d . . . . .
C21A C 0.9217(7) 0.7444(5) 1.0289(2) 0.0441(17) Uani 1 1 d . . . . .
C20D C 0.5027(7) 0.1663(5) 0.4459(2) 0.0382(15) Uani 1 1 d . . . . .
C20B C 0.2032(7) 0.6524(5) 0.3914(2) 0.0428(17) Uani 1 1 d . . . . .
C22A C 0.9368(9) 0.8279(5) 1.0197(3) 0.054(2) Uani 1 1 d . . . . .
H22A H 0.978176 0.842253 1.038680 0.080 Uiso 1 1 calc R . . . .
H22B H 0.862099 0.864440 1.020003 0.080 Uiso 1 1 calc R . . . .
H22C H 0.979895 0.830714 0.994652 0.080 Uiso 1 1 calc R . . . .
C21D C 0.5751(6) 0.2148(5) 0.4488(2) 0.0371(15) Uani 1 1 d . . . . .
C21B C 0.2780(7) 0.6985(5) 0.3937(2) 0.0406(16) Uani 1 1 d . . . . .
C23A C 0.8793(5) 0.5990(5) 1.0177(2) 0.0356(15) Uani 1 1 d . . . . .
C22D C 0.6100(8) 0.2319(6) 0.4864(2) 0.0496(19) Uani 1 1 d . . . . .
H22K H 0.634156 0.182334 0.500976 0.074 Uiso 1 1 calc GR . . . .
H22L H 0.545171 0.265873 0.500863 0.074 Uiso 1 1 calc GR . . . .
H22M H 0.672945 0.258326 0.481277 0.074 Uiso 1 1 calc GR . . . .
C22B C 0.3293(9) 0.7088(5) 0.4293(3) 0.053(2) Uani 1 1 d . . . . .
H22H H 0.285544 0.689790 0.451606 0.079 Uiso 1 1 calc GR . . . .
H22I H 0.326636 0.764548 0.431392 0.079 Uiso 1 1 calc GR . . . .
H22J H 0.408354 0.678538 0.427555 0.079 Uiso 1 1 calc GR . . . .
C24A C 0.8558(5) 0.5358(5) 1.0020(2) 0.0360(15) Uani 1 1 d . . . . .
C23D C 0.5488(6) 0.2272(4) 0.3724(2) 0.0345(14) Uani 1 1 d . . . . .
C23B C 0.2430(6) 0.7134(4) 0.3174(2) 0.0360(14) Uani 1 1 d . . . . .
C25A C 0.7610(7) 0.3189(5) 0.9980(2) 0.0424(16) Uani 1 1 d . . . . .
H25A H 0.746749 0.298763 0.974787 0.064 Uiso 1 1 calc GR . . . .
H25B H 0.692767 0.324903 1.016461 0.064 Uiso 1 1 calc GR . . . .
H25C H 0.824415 0.281899 1.008480 0.064 Uiso 1 1 calc GR . . . .
C24D C 0.5533(6) 0.2459(4) 0.3330(2) 0.0343(14) Uani 1 1 d . . . . .
C24B C 0.2479(6) 0.7285(4) 0.2782(2) 0.0372(15) Uani 1 1 d . . . . .
C26A C 0.7907(6) 0.3986(5) 0.9890(2) 0.0374(15) Uani 1 1 d . . . . .
C25D C 0.4692(8) 0.2583(6) 0.2209(2) 0.051(2) Uani 1 1 d . . . . .
H25J H 0.512918 0.278118 0.198813 0.076 Uiso 1 1 calc GR . . . .
H25K H 0.390509 0.289205 0.223123 0.076 Uiso 1 1 calc GR . . . .
H25L H 0.470609 0.202976 0.217960 0.076 Uiso 1 1 calc GR . . . .
C25B C 0.1969(10) 0.7044(6) 0.1652(3) 0.058(2) Uani 1 1 d . . . . .
H25G H 0.169646 0.751253 0.149105 0.088 Uiso 1 1 calc GR . . . .
H25H H 0.137239 0.675157 0.171147 0.088 Uiso 1 1 calc GR . . . .
H25I H 0.264531 0.670879 0.151787 0.088 Uiso 1 1 calc GR . . . .
C27A C 0.8020(6) 0.4354(5) 0.9539(2) 0.0381(15) Uani 1 1 d . . . . .
C26D C 0.5217(7) 0.2652(5) 0.2565(2) 0.0398(16) Uani 1 1 d . . . . .
C26B C 0.2271(7) 0.7295(5) 0.2021(2) 0.0433(17) Uani 1 1 d . . . . .
C28A C 0.7914(7) 0.4028(5) 0.9166(2) 0.0473(18) Uani 1 1 d . . . . .
H28A H 0.778075 0.349767 0.921320 0.071 Uiso 1 1 calc GR . . . .
H28B H 0.861768 0.400560 0.899435 0.071 Uiso 1 1 calc GR . . . .
H28C H 0.727619 0.437059 0.905104 0.071 Uiso 1 1 calc GR . . . .
C27D C 0.5978(7) 0.3098(4) 0.2598(2) 0.0399(16) Uani 1 1 d . . . . .
C28B C 0.3597(7) 0.8161(5) 0.1691(2) 0.0479(19) Uani 1 1 d . . . . .
H28H H 0.316309 0.821464 0.147555 0.072 Uiso 1 1 calc GR . . . .
H28I H 0.435808 0.782783 0.162611 0.072 Uiso 1 1 calc GR . . . .
H28J H 0.366161 0.868185 0.175242 0.072 Uiso 1 1 calc GR . . . .
C28D C 0.6525(8) 0.3586(5) 0.2280(2) 0.051(2) Uani 1 1 d . . . . .
H28K H 0.614432 0.361577 0.205351 0.076 Uiso 1 1 calc GR . . . .
H28L H 0.733261 0.333496 0.222199 0.076 Uiso 1 1 calc GR . . . .
H28M H 0.644444 0.411804 0.236302 0.076 Uiso 1 1 calc GR . . . .
C30E C -0.1069(7) 0.7571(5) 0.4520(3) 0.051(2) Uani 1 1 d . . . . .
H30A H -0.051417 0.734175 0.469507 0.076 Uiso 1 1 calc GR . . . .
H30B H -0.131866 0.714949 0.441588 0.076 Uiso 1 1 calc GR . . . .
H30C H -0.172601 0.792336 0.465417 0.076 Uiso 1 1 calc GR . . . .
C31E C -0.0518(7) 0.8039(5) 0.4195(2) 0.0429(17) Uani 1 1 d . . . . .
C32E C 0.0237(6) 0.8494(4) 0.4233(2) 0.0378(15) Uani 1 1 d . . . . .
C33E C 0.0636(8) 0.8604(5) 0.4615(2) 0.0497(19) Uani 1 1 d . . . . .
H33A H 0.079293 0.809711 0.475793 0.075 Uiso 1 1 calc GR . . . .
H33B H 0.003918 0.898051 0.476055 0.075 Uiso 1 1 calc GR . . . .
H33C H 0.132898 0.880222 0.456629 0.075 Uiso 1 1 calc GR . . . .
C34E C -0.0033(6) 0.8671(4) 0.3468(2) 0.0338(14) Uani 1 1 d . . . . .
C35E C 0.0030(6) 0.8840(4) 0.3079(2) 0.0385(15) Uani 1 1 d . . . . .
C36E C 0.0526(7) 0.9405(6) 0.2331(2) 0.0474(19) Uani 1 1 d . . . . .
C37E C 0.1100(7) 0.9867(6) 0.1999(3) 0.057(2) Uani 1 1 d . . . . .
H37A H 0.082222 0.979738 0.176231 0.086 Uiso 1 1 calc GR . . . .
H37B H 0.192581 0.966457 0.197626 0.086 Uiso 1 1 calc GR . . . .
H37C H 0.091110 1.042667 0.205000 0.086 Uiso 1 1 calc GR . . . .
C38E C -0.0199(6) 0.8949(5) 0.2305(2) 0.0448(18) Uani 1 1 d . . . . .
C39E C -0.0622(9) 0.8760(8) 0.1943(3) 0.072(3) Uani 1 1 d . . . . .
H39A H -0.017376 0.894308 0.172056 0.109 Uiso 1 1 calc GR . . . .
H39B H -0.142455 0.902727 0.194158 0.109 Uiso 1 1 calc GR . . . .
H39C H -0.053568 0.819124 0.193762 0.109 Uiso 1 1 calc GR . . . .
C27B C 0.2984(7) 0.7784(5) 0.2034(2) 0.0410(16) Uani 1 1 d . . . . .
C19A C 0.9140(8) 0.7525(5) 1.1003(2) 0.0507(19) Uani 1 1 d . . . . .
H19A H 0.980305 0.775588 1.097484 0.076 Uiso 1 1 calc GR . . . .
H19B H 0.917844 0.714514 1.122027 0.076 Uiso 1 1 calc GR . . . .
H19C H 0.844487 0.794156 1.104413 0.076 Uiso 1 1 calc GR . . . .
C18D C 0.4487(7) 0.1228(5) 0.4797(2) 0.0429(17) Uani 1 1 d . . . . .
H18D H 0.505060 0.101320 0.497103 0.064 Uiso 1 1 calc GR . . . .
H18F H 0.422400 0.079789 0.470664 0.064 Uiso 1 1 calc GR . . . .
H18G H 0.384014 0.159482 0.492795 0.064 Uiso 1 1 calc GR . . . .
C17B C 1.2340(6) 0.4098(5) 0.1611(2) 0.0391(16) Uani 1 1 d . . . . .
H17B H 1.312338 0.406766 0.161737 0.047 Uiso 1 1 calc R . . . .
C15E C 0.6338(11) 0.5801(7) 0.5482(2) 0.080(3) Uani 1 1 d D . . . .
C16E C 0.5445(16) 0.5466(12) 0.5398(4) 0.120(7) Uani 1 1 d D U . . .
H16E H 0.538361 0.535992 0.514661 0.144 Uiso 0.5 1 calc R . P C 1
H16A H 0.505182 0.563032 0.518343 0.144 Uiso 0.5 1 calc R . P D 2
C4E C 0.553(3) 0.4609(19) 0.7597(5) 0.067(7) Uani 0.5 1 d D U P E 1
H4E H 0.560294 0.477115 0.783762 0.081 Uiso 0.5 1 calc R . P E 1
C3E C 0.4959(19) 0.4017(14) 0.7542(5) 0.063(5) Uani 0.5 1 d D U P E 1
H3E H 0.474511 0.368258 0.774635 0.076 Uiso 0.5 1 calc R . P E 1
C2E C 0.4713(19) 0.3943(13) 0.7163(5) 0.066(5) Uani 0.5 1 d D U P E 1
H2E H 0.422405 0.361349 0.713089 0.079 Uiso 0.5 1 calc R . P E 1
C1E C 0.5145(17) 0.4320(9) 0.6852(5) 0.056(4) Uani 0.5 1 d D U P E 1
H1E H 0.510980 0.415443 0.660856 0.067 Uiso 0.5 1 calc R . P E 1
C17E C 0.458(3) 0.5284(15) 0.5736(6) 0.077(6) Uani 0.5 1 d D U P F 1
H17E H 0.387626 0.518501 0.569149 0.092 Uiso 0.5 1 calc R . P F 1
C18E C 0.4833(14) 0.5270(13) 0.6094(5) 0.053(4) Uani 0.5 1 d D U P F 1
H18E H 0.430608 0.515488 0.629857 0.064 Uiso 0.5 1 calc R . P F 1
C24E C 0.548(2) 0.4485(19) 0.7545(4) 0.053(6) Uani 0.5 1 d D U P E 2
H24E H 0.578486 0.438449 0.777909 0.063 Uiso 0.5 1 calc R . P E 2
C23E C 0.4516(16) 0.4186(12) 0.7498(5) 0.055(5) Uani 0.5 1 d D U P E 2
H23E H 0.422291 0.384907 0.768619 0.066 Uiso 0.5 1 calc R . P E 2
C22E C 0.4016(16) 0.4421(11) 0.7154(5) 0.059(4) Uani 0.5 1 d D U P E 2
H22E H 0.328160 0.434885 0.713354 0.070 Uiso 0.5 1 calc R . P E 2
C21E C 0.4598(16) 0.4748(17) 0.6857(6) 0.076(6) Uani 0.5 1 d D U P E 2
H21E H 0.429843 0.483703 0.662218 0.091 Uiso 0.5 1 calc R . P E 2
C27E C 0.521(2) 0.4896(17) 0.5652(6) 0.073(6) Uani 0.5 1 d D U P F 2
H27E H 0.496382 0.447502 0.556826 0.087 Uiso 0.5 1 calc R . P F 2
C28E C 0.533(2) 0.4906(14) 0.6022(6) 0.082(7) Uani 0.5 1 d D U P F 2
H28E H 0.501769 0.454855 0.619380 0.099 Uiso 0.5 1 calc R . P F 2
O1F O 0.8200(19) 0.583(2) 0.4936(10) 0.126(6) Uani 0.288(7) 1 d D U P A 2
O2F O 0.621(3) 0.634(2) 0.4791(9) 0.126(6) Uani 0.288(7) 1 d D U P A 2
S1F S 0.7015(15) 0.5789(11) 0.5007(4) 0.126(6) Uani 0.288(7) 1 d D U P A 2
O3F O 0.694(3) 0.4946(14) 0.4964(9) 0.126(6) Uani 0.288(7) 1 d D U P A 2
S1G S 0.8532(4) 0.3596(4) 0.45443(14) 0.0937(17) Uani 0.712(7) 1 d . U P A 1
O1G O 0.8756(18) 0.3309(13) 0.4887(5) 0.154(7) Uani 0.712(7) 1 d . U P A 1
O2G O 0.8350(16) 0.2953(17) 0.4369(7) 0.169(8) Uani 0.712(7) 1 d . U P A 1
O3G O 0.9360(17) 0.4108(12) 0.4365(5) 0.142(7) Uani 0.712(7) 1 d . U P A 1
O5G O 0.748(3) 0.4427(15) 0.4650(11) 0.35(2) Uani 0.712(7) 1 d . U P A 1
H5G H 0.753070 0.477933 0.448084 0.424 Uiso 0.712(7) 1 calc DR . P A 1
O4G O 0.9916(18) 0.5117(13) 0.5307(8) 0.093(7) Uani 0.4146 1 d . . P . .
H4GA H 0.977716 0.536234 0.509221 0.112 Uiso 0.4146 1 d DG . P . .
H4GB H 1.011680 0.545469 0.543240 0.112 Uiso 0.4146 1 d G . P . .

loop_
_atom_site_aniso_label
_atom_site_aniso_U_11
_atom_site_aniso_U_22
_atom_site_aniso_U_33
_atom_site_aniso_U_23
_atom_site_aniso_U_13
_atom_site_aniso_U_12
C1C 0.036(4) 0.049(4) 0.039(4) -0.002(3) -0.013(3) -0.019(3)
C2C 0.044(4) 0.045(4) 0.049(4) -0.003(3) -0.013(3) -0.020(3)
C3C 0.047(5) 0.043(4) 0.062(5) 0.009(4) -0.026(4) -0.016(3)
C4C 0.049(5) 0.057(5) 0.041(4) 0.010(3) -0.016(4) -0.021(4)
C5C 0.039(4) 0.058(5) 0.044(4) 0.008(3) -0.013(3) -0.028(4)
C6C 0.033(3) 0.042(4) 0.036(3) 0.006(3) -0.012(3) -0.019(3)
C7C 0.047(4) 0.065(5) 0.032(4) 0.013(3) -0.008(3) -0.025(4)
C8C 0.034(4) 0.072(5) 0.035(4) 0.000(3) -0.003(3) -0.021(4)
C9C 0.032(4) 0.057(4) 0.032(3) -0.002(3) -0.007(3) -0.021(3)
C14C 0.030(3) 0.040(4) 0.034(3) -0.001(3) -0.009(3) -0.019(3)
C13C 0.023(3) 0.048(4) 0.036(3) -0.005(3) -0.011(3) -0.013(3)
C12C 0.033(3) 0.045(4) 0.038(4) -0.005(3) -0.011(3) -0.013(3)
C11C 0.024(3) 0.050(4) 0.042(4) -0.010(3) -0.003(3) -0.011(3)
C10C 0.029(3) 0.045(4) 0.033(3) 0.000(3) -0.005(3) -0.018(3)
C16C 0.034(4) 0.054(4) 0.031(3) -0.005(3) -0.008(3) -0.011(3)
C15C 0.030(3) 0.051(4) 0.036(4) -0.002(3) -0.010(3) -0.019(3)
C17C 0.035(4) 0.048(4) 0.036(4) -0.009(3) -0.008(3) -0.009(3)
S1A 0.0229(7) 0.0452(9) 0.0303(8) 0.0038(6) -0.0044(6) -0.0119(6)
Se1A 0.0354(4) 0.0524(4) 0.0274(3) 0.0056(3) -0.0059(3) -0.0114(3)
C19C 0.025(3) 0.046(4) 0.035(3) 0.010(3) -0.004(3) -0.012(3)
C18C 0.028(3) 0.041(4) 0.039(4) -0.005(3) -0.011(3) -0.010(3)
O1A 0.027(2) 0.041(3) 0.043(3) -0.002(2) 0.000(2) -0.008(2)
C1A 0.038(4) 0.039(4) 0.040(4) 0.003(3) -0.005(3) -0.005(3)
S1B 0.0359(9) 0.0427(9) 0.0331(8) -0.0018(7) -0.0068(7) -0.0117(7)
Se1B 0.0363(4) 0.0506(4) 0.0379(4) -0.0070(3) -0.0084(3) -0.0193(3)
O1B 0.043(3) 0.055(3) 0.056(3) -0.015(3) -0.009(3) -0.018(3)
C1B 0.032(4) 0.052(4) 0.030(3) 0.004(3) 0.000(3) -0.012(3)
C1D 0.041(4) 0.043(4) 0.058(5) 0.003(3) -0.018(4) -0.019(3)
S1D 0.0338(8) 0.0448(9) 0.0273(7) 0.0026(6) -0.0074(6) -0.0154(7)
Se1D 0.0341(4) 0.0418(4) 0.0394(4) 0.0032(3) -0.0079(3) -0.0165(3)
O1D 0.045(3) 0.045(3) 0.043(3) 0.002(2) -0.012(2) -0.019(2)
S1C 0.0324(8) 0.0462(9) 0.0342(8) -0.0047(7) -0.0115(7) -0.0087(7)
Se1C 0.0333(4) 0.0512(4) 0.0311(4) 0.0069(3) -0.0040(3) -0.0212(3)
O1C 0.043(3) 0.047(3) 0.045(3) -0.006(2) -0.014(2) -0.012(2)
S1E 0.091(3) 0.071(3) 0.0396(18) 0.0111(16) 0.0197(17) -0.021(2)
O1E 0.064(6) 0.060(5) 0.076(6) 0.028(4) 0.031(5) -0.002(4)
O2E 0.32(3) 0.201(19) 0.026(6) 0.023(8) -0.009(10) -0.122(19)
O3E 0.099(10) 0.111(10) 0.118(11) 0.053(9) 0.051(7) 0.040(8)
Se1E 0.0350(4) 0.0478(4) 0.0453(4) 0.0058(3) -0.0058(3) -0.0210(3)
C26C 0.039(4) 0.050(4) 0.026(3) 0.010(3) -0.001(3) -0.013(3)
C25C 0.061(6) 0.103(8) 0.035(4) 0.001(4) -0.010(4) -0.037(6)
C24C 0.031(3) 0.036(3) 0.034(3) 0.001(3) -0.003(3) -0.010(3)
C23C 0.027(3) 0.027(3) 0.035(3) 0.001(2) -0.005(3) -0.007(2)
C22C 0.039(4) 0.068(5) 0.028(3) 0.004(3) -0.010(3) -0.021(4)
C21C 0.032(3) 0.050(4) 0.027(3) 0.006(3) -0.004(3) -0.016(3)
C20C 0.030(3) 0.038(3) 0.028(3) 0.003(3) -0.006(3) -0.009(3)
N1H 0.063(6) 0.118(9) 0.086(7) -0.031(6) -0.006(6) -0.024(6)
C1H 0.061(6) 0.079(7) 0.062(6) -0.010(5) -0.023(5) -0.031(5)
C1G 0.076(7) 0.065(6) 0.053(5) 0.011(4) -0.018(5) -0.036(5)
N1G 0.114(9) 0.116(9) 0.078(7) 0.009(6) -0.021(7) -0.071(8)
C28C 0.050(5) 0.068(5) 0.036(4) 0.010(4) 0.003(3) -0.023(4)
C27C 0.039(4) 0.057(5) 0.028(3) 0.006(3) -0.004(3) -0.012(3)
C2A 0.063(5) 0.044(4) 0.043(4) -0.005(3) -0.004(4) -0.011(4)
O2A 0.026(2) 0.049(3) 0.043(3) 0.007(2) -0.012(2) -0.013(2)
Se2A 0.0301(3) 0.0505(4) 0.0261(3) 0.0032(3) -0.0033(3) -0.0168(3)
C2B 0.031(4) 0.047(4) 0.043(4) 0.011(3) 0.000(3) -0.005(3)
O2B 0.055(3) 0.041(3) 0.044(3) 0.000(2) -0.013(3) -0.006(2)
Se2B 0.0331(4) 0.0635(5) 0.0345(4) -0.0070(3) -0.0029(3) -0.0249(4)
Se2E 0.0306(4) 0.0608(5) 0.0452(4) 0.0084(4) -0.0107(3) -0.0238(4)
C2D 0.060(5) 0.037(4) 0.063(5) 0.018(4) -0.029(4) -0.022(4)
O2D 0.025(2) 0.060(3) 0.036(3) -0.002(2) -0.005(2) -0.014(2)
Se2D 0.0354(4) 0.0500(4) 0.0329(4) 0.0042(3) -0.0097(3) -0.0209(3)
O2C 0.052(3) 0.053(3) 0.038(3) -0.001(2) -0.016(2) 0.004(3)
Se2C 0.0343(4) 0.0478(4) 0.0259(3) 0.0005(3) -0.0044(3) -0.0180(3)
O3A 0.037(3) 0.054(3) 0.037(3) 0.010(2) -0.009(2) -0.020(2)
C2I 0.11(2) 0.054(12) 0.080(16) -0.011(11) -0.019(14) 0.010(12)
C1I 0.069(12) 0.021(7) 0.073(13) 0.001(7) -0.014(10) -0.007(7)
N1I 0.120(18) 0.036(8) 0.100(16) -0.002(9) -0.012(13) -0.029(10)
C2H 0.064(6) 0.073(6) 0.050(5) 0.004(4) -0.017(4) -0.018(5)
C2G 0.077(8) 0.089(8) 0.072(7) 0.003(6) -0.010(6) -0.042(6)
Se3A 0.0284(3) 0.0484(4) 0.0292(3) 0.0025(3) -0.0018(3) -0.0125(3)
C3A 0.060(5) 0.048(5) 0.052(5) -0.004(4) -0.011(4) -0.018(4)
C3D 0.067(6) 0.057(5) 0.049(5) 0.023(4) -0.028(4) -0.037(5)
O3D 0.051(3) 0.054(3) 0.029(2) 0.006(2) -0.010(2) -0.009(3)
Se3D 0.0321(4) 0.0503(4) 0.0318(4) 0.0040(3) -0.0079(3) -0.0180(3)
O3C 0.027(2) 0.060(3) 0.052(3) -0.010(3) -0.009(2) -0.010(2)
Se3C 0.0351(4) 0.0567(5) 0.0301(3) 0.0055(3) -0.0077(3) -0.0265(3)
C3B 0.044(4) 0.039(4) 0.043(4) -0.001(3) 0.002(3) -0.003(3)
O3B 0.037(3) 0.056(3) 0.039(3) -0.004(2) 0.002(2) -0.015(2)
Se3B 0.0379(4) 0.0611(5) 0.0337(4) -0.0047(3) -0.0067(3) -0.0253(4)
Se3E 0.0287(4) 0.0474(4) 0.0452(4) 0.0057(3) -0.0037(3) -0.0167(3)
Se4A 0.0343(4) 0.0522(4) 0.0326(4) 0.0077(3) -0.0064(3) -0.0149(3)
C4A 0.056(5) 0.054(5) 0.040(4) 0.003(3) -0.007(4) -0.017(4)
C4D 0.046(4) 0.055(4) 0.040(4) 0.014(3) -0.019(3) -0.033(4)
Se4D 0.0394(4) 0.0455(4) 0.0367(4) -0.0002(3) -0.0113(3) -0.0179(3)
Se4C 0.0301(3) 0.0418(4) 0.0274(3) 0.0033(3) -0.0046(3) -0.0173(3)
C4B 0.045(4) 0.052(5) 0.038(4) -0.007(3) 0.000(3) -0.006(4)
Se4B 0.0337(4) 0.0435(4) 0.0470(4) -0.0050(3) -0.0037(3) -0.0163(3)
Se4E 0.0374(4) 0.0438(4) 0.0361(4) -0.0020(3) -0.0008(3) -0.0182(3)
C5A 0.032(3) 0.037(4) 0.041(4) 0.001(3) -0.004(3) -0.010(3)
C6A 0.026(3) 0.048(4) 0.033(3) 0.001(3) -0.003(3) -0.005(3)
C5E 0.063(6) 0.064(6) 0.059(5) 0.006(4) -0.006(4) -0.010(4)
C5D 0.044(4) 0.042(4) 0.038(4) 0.009(3) -0.018(3) -0.025(3)
C5B 0.036(4) 0.043(4) 0.028(3) 0.000(3) -0.001(3) -0.008(3)
C7A 0.038(4) 0.051(4) 0.032(3) 0.009(3) -0.004(3) -0.010(3)
C6E 0.054(5) 0.050(4) 0.047(4) -0.005(3) 0.005(3) -0.001(3)
C6D 0.057(5) 0.063(5) 0.030(4) 0.014(3) -0.012(3) -0.033(4)
C6B 0.030(3) 0.044(4) 0.027(3) 0.003(3) 0.003(3) -0.010(3)
C8A 0.036(4) 0.045(4) 0.034(4) -0.004(3) -0.010(3) -0.009(3)
C7E 0.058(6) 0.117(10) 0.077(7) 0.010(6) -0.009(5) -0.032(6)
C7D 0.039(4) 0.072(5) 0.034(4) 0.007(3) -0.006(3) -0.030(4)
C7B 0.041(4) 0.044(4) 0.031(3) 0.003(3) -0.004(3) -0.017(3)
C9A 0.027(3) 0.045(4) 0.031(3) 0.003(3) -0.004(3) -0.012(3)
C8E 0.070(7) 0.099(8) 0.070(5) 0.000(5) -0.017(5) -0.039(6)
C8D 0.037(4) 0.051(4) 0.029(3) 0.002(3) -0.010(3) -0.021(3)
C8B 0.033(3) 0.052(4) 0.027(3) 0.002(3) -0.005(3) -0.015(3)
C10A 0.022(3) 0.046(4) 0.032(3) -0.004(3) -0.007(3) -0.001(3)
C9E 0.056(5) 0.060(5) 0.069(5) 0.000(4) -0.008(4) -0.018(4)
C9D 0.033(3) 0.052(4) 0.031(3) 0.004(3) -0.011(3) -0.025(3)
C9B 0.024(3) 0.048(4) 0.026(3) 0.004(3) -0.004(2) -0.010(3)
C11A 0.039(4) 0.052(4) 0.035(4) -0.002(3) -0.011(3) -0.016(3)
C10E 0.051(5) 0.047(4) 0.048(4) -0.001(3) 0.002(3) -0.001(3)
C10D 0.035(4) 0.062(5) 0.029(3) -0.003(3) -0.005(3) -0.020(3)
C10B 0.025(3) 0.040(3) 0.025(3) 0.009(2) -0.004(2) -0.006(3)
C12A 0.039(4) 0.045(4) 0.034(4) 0.004(3) -0.016(3) -0.013(3)
C11E 0.043(5) 0.075(6) 0.087(5) 0.006(5) -0.008(4) -0.020(4)
C11D 0.031(3) 0.044(4) 0.032(3) 0.000(3) -0.007(3) -0.016(3)
C11B 0.023(3) 0.049(4) 0.030(3) 0.003(3) -0.009(3) -0.008(3)
C13A 0.024(3) 0.039(3) 0.031(3) 0.002(3) -0.008(2) -0.012(3)
C12E 0.045(5) 0.064(6) 0.077(5) 0.018(5) -0.002(4) -0.014(4)
C12D 0.024(3) 0.042(4) 0.029(3) 0.001(3) -0.004(2) -0.013(3)
C12B 0.025(3) 0.045(4) 0.031(3) 0.002(3) -0.003(3) -0.011(3)
C14A 0.029(3) 0.047(4) 0.026(3) -0.003(3) -0.003(3) -0.010(3)
C13E 0.046(5) 0.058(5) 0.056(5) 0.013(4) -0.001(4) -0.010(4)
C13D 0.031(3) 0.043(4) 0.032(3) 0.006(3) -0.010(3) -0.017(3)
C13B 0.023(3) 0.042(4) 0.029(3) 0.003(3) -0.004(2) -0.009(3)
C15A 0.023(3) 0.045(4) 0.028(3) 0.000(3) -0.006(2) -0.006(3)
C14E 0.053(5) 0.071(6) 0.050(4) 0.011(4) 0.000(4) -0.020(4)
C14D 0.027(3) 0.053(4) 0.027(3) 0.002(3) -0.004(3) -0.016(3)
C14B 0.028(3) 0.044(4) 0.023(3) 0.009(3) -0.003(2) -0.010(3)
C16A 0.031(3) 0.048(4) 0.026(3) 0.001(3) -0.003(3) -0.006(3)
C15D 0.031(3) 0.053(4) 0.028(3) 0.002(3) -0.003(3) -0.014(3)
C15B 0.029(3) 0.041(4) 0.027(3) 0.006(3) -0.005(3) -0.009(3)
C17A 0.038(4) 0.050(4) 0.026(3) -0.002(3) -0.009(3) -0.011(3)
C16D 0.042(4) 0.052(4) 0.031(4) -0.004(3) -0.005(3) -0.006(3)
C16B 0.033(4) 0.056(4) 0.034(4) 0.001(3) -0.006(3) -0.020(3)
C18A 0.028(3) 0.050(4) 0.027(3) -0.001(3) -0.002(3) -0.010(3)
C17D 0.033(4) 0.051(4) 0.034(4) 0.004(3) -0.013(3) -0.013(3)
C18B 0.026(3) 0.047(4) 0.032(3) 0.004(3) -0.002(3) -0.011(3)
C19D 0.034(4) 0.048(4) 0.043(4) 0.004(3) -0.013(3) -0.019(3)
C19B 0.052(5) 0.056(5) 0.057(5) 0.005(4) 0.009(4) -0.010(4)
C20A 0.027(3) 0.052(4) 0.046(4) 0.000(3) -0.005(3) -0.016(3)
C21A 0.036(4) 0.056(5) 0.042(4) 0.002(3) -0.006(3) -0.014(3)
C20D 0.040(4) 0.046(4) 0.029(3) 0.002(3) -0.009(3) -0.010(3)
C20B 0.044(4) 0.045(4) 0.039(4) -0.001(3) -0.003(3) -0.011(3)
C22A 0.059(5) 0.046(5) 0.055(5) 0.002(4) -0.005(4) -0.014(4)
C21D 0.033(4) 0.047(4) 0.030(3) 0.001(3) -0.008(3) -0.006(3)
C21B 0.044(4) 0.045(4) 0.031(3) -0.003(3) -0.001(3) -0.009(3)
C23A 0.016(3) 0.055(4) 0.035(3) 0.003(3) -0.004(2) -0.007(3)
C22D 0.052(5) 0.063(5) 0.040(4) -0.011(4) -0.012(4) -0.020(4)
C22B 0.062(5) 0.053(5) 0.049(5) 0.000(4) -0.017(4) -0.021(4)
C24A 0.017(3) 0.054(4) 0.034(3) 0.000(3) -0.002(3) -0.004(3)
C23D 0.033(3) 0.032(3) 0.039(4) -0.001(3) -0.010(3) -0.008(3)
C23B 0.029(3) 0.040(4) 0.041(4) -0.004(3) -0.004(3) -0.011(3)
C25A 0.039(4) 0.052(4) 0.037(4) -0.002(3) -0.005(3) -0.012(3)
C24D 0.033(3) 0.037(3) 0.035(3) 0.005(3) -0.007(3) -0.013(3)
C24B 0.029(3) 0.044(4) 0.039(4) -0.007(3) -0.003(3) -0.009(3)
C26A 0.018(3) 0.058(4) 0.034(3) -0.005(3) -0.004(3) -0.004(3)
C25D 0.060(5) 0.063(5) 0.037(4) 0.012(3) -0.017(4) -0.030(4)
C25B 0.078(7) 0.067(6) 0.044(5) -0.015(4) -0.013(4) -0.036(5)
C27A 0.025(3) 0.056(4) 0.034(4) 0.000(3) -0.005(3) -0.011(3)
C26D 0.038(4) 0.048(4) 0.032(3) 0.007(3) -0.003(3) -0.011(3)
C26B 0.044(4) 0.059(5) 0.035(4) -0.006(3) -0.008(3) -0.025(4)
C28A 0.039(4) 0.062(5) 0.039(4) -0.003(3) -0.011(3) -0.006(4)
C27D 0.042(4) 0.040(4) 0.039(4) 0.005(3) -0.010(3) -0.012(3)
C28B 0.044(4) 0.063(5) 0.040(4) -0.012(4) 0.005(3) -0.021(4)
C28D 0.052(5) 0.058(5) 0.046(4) 0.015(4) -0.009(4) -0.023(4)
C30E 0.040(4) 0.055(5) 0.055(5) 0.012(4) 0.004(4) -0.019(4)
C31E 0.033(4) 0.051(4) 0.042(4) 0.003(3) 0.004(3) -0.011(3)
C32E 0.036(4) 0.037(4) 0.039(4) 0.002(3) 0.005(3) -0.012(3)
C33E 0.045(4) 0.059(5) 0.047(4) -0.005(4) 0.004(4) -0.020(4)
C34E 0.026(3) 0.033(3) 0.041(4) 0.000(3) -0.005(3) -0.004(3)
C35E 0.029(3) 0.035(4) 0.051(4) 0.005(3) -0.002(3) -0.011(3)
C36E 0.028(4) 0.071(5) 0.044(4) 0.010(4) -0.010(3) -0.014(4)
C37E 0.031(4) 0.086(7) 0.057(5) 0.022(5) -0.009(4) -0.025(4)
C38E 0.029(4) 0.063(5) 0.044(4) 0.017(3) -0.013(3) -0.015(3)
C39E 0.055(6) 0.125(10) 0.054(5) 0.014(6) -0.022(5) -0.051(6)
C27B 0.036(4) 0.052(4) 0.038(4) -0.009(3) -0.005(3) -0.015(3)
C19A 0.060(5) 0.054(5) 0.042(4) 0.000(3) -0.003(4) -0.022(4)
C18D 0.034(4) 0.061(5) 0.035(4) 0.001(3) -0.003(3) -0.015(3)
C17B 0.025(3) 0.053(4) 0.039(4) 0.012(3) -0.005(3) -0.014(3)
C15E 0.121(11) 0.066(7) 0.048(5) 0.005(5) -0.002(6) -0.019(7)
C16E 0.176(16) 0.175(16) 0.051(6) 0.006(8) -0.024(8) -0.119(14)
C4E 0.057(13) 0.092(17) 0.052(9) 0.012(11) -0.016(10) -0.014(12)
C3E 0.049(12) 0.083(13) 0.047(8) 0.001(8) 0.007(8) -0.004(10)
C2E 0.060(12) 0.082(13) 0.053(8) 0.004(8) -0.001(7) -0.016(10)
C1E 0.052(10) 0.054(8) 0.056(8) 0.000(7) -0.001(7) -0.005(7)
C17E 0.118(18) 0.074(14) 0.055(8) -0.009(9) -0.012(8) -0.051(15)
C18E 0.058(9) 0.052(11) 0.053(8) 0.003(8) -0.003(7) -0.021(8)
C24E 0.051(10) 0.084(15) 0.027(7) -0.015(8) 0.011(6) -0.029(10)
C23E 0.050(10) 0.045(9) 0.071(8) 0.000(7) -0.013(7) -0.012(8)
C22E 0.054(9) 0.051(9) 0.068(8) -0.014(6) -0.015(6) -0.001(7)
C21E 0.076(12) 0.102(16) 0.062(8) -0.006(8) -0.024(8) -0.035(13)
C27E 0.063(13) 0.091(17) 0.056(8) -0.006(9) 0.015(8) -0.013(12)
C28E 0.10(2) 0.077(17) 0.059(9) -0.012(9) 0.005(10) -0.010(15)
O1F 0.119(10) 0.130(11) 0.091(9) 0.004(8) -0.014(7) 0.043(9)
O2F 0.119(10) 0.130(11) 0.091(9) 0.004(8) -0.014(7) 0.043(9)
S1F 0.119(10) 0.130(11) 0.091(9) 0.004(8) -0.014(7) 0.043(9)
O3F 0.119(10) 0.130(11) 0.091(9) 0.004(8) -0.014(7) 0.043(9)
S1G 0.068(3) 0.132(4) 0.070(3) 0.021(3) -0.005(2) -0.012(3)
O1G 0.141(16) 0.186(19) 0.110(11) 0.060(11) 0.006(10) -0.023(13)
O2G 0.076(11) 0.25(2) 0.192(19) -0.015(18) -0.002(12) -0.062(12)
O3G 0.124(13) 0.172(16) 0.115(13) 0.062(11) 0.013(10) -0.046(11)
O5G 0.20(3) 0.22(3) 0.49(6) 0.09(3) 0.09(3) 0.12(2)
O4G 0.055(11) 0.080(13) 0.14(2) -0.016(13) 0.035(12) -0.028(10)

loop_
_atom_type_symbol
_atom_type_description
_atom_type_scat_dispersion_real
_atom_type_scat_dispersion_imag
_atom_type_scat_source
C C 0.0181 0.0091 'International Tables Vol C Tables 4.2.6.8 and 6.1.1.4'
H H 0.0000 0.0000 'International Tables Vol C Tables 4.2.6.8 and 6.1.1.4'
N N 0.0311 0.0180 'International Tables Vol C Tables 4.2.6.8 and 6.1.1.4'
O O 0.0492 0.0322 'International Tables Vol C Tables 4.2.6.8 and 6.1.1.4'
S S 0.3331 0.5567 'International Tables Vol C Tables 4.2.6.8 and 6.1.1.4'
Se Se -0.7943 1.1372 'International Tables Vol C Tables 4.2.6.8 and 6.1.1.4'

loop_
_exptl_crystal_face_index_h
_exptl_crystal_face_index_k
_exptl_crystal_face_index_l
_exptl_crystal_face_perp_dist
0 3 5 0.0332
0 -3 -5 0.0222
-5 -2 0 0.0680
5 1 -1 0.0893
3 4 5 0.0701
0 3 -5 0.0309
0 -3 5 0.0291

loop_
_geom_angle_atom_site_label_1
_geom_angle_atom_site_label_2
_geom_angle_atom_site_label_3
_geom_angle
_geom_angle_site_symmetry_1
_geom_angle_site_symmetry_3
_geom_angle_publ_flag
C2C C1C H1C 119.5 . . ?
C2C C1C C6C 121.0(7) . . ?
C6C C1C H1C 119.5 . . ?
C1C C2C H2C 119.1 . . ?
C1C C2C C3C 121.9(8) . . ?
C3C C2C H2C 119.1 . . ?
C2C C3C H3C 120.8 . . ?
C4C C3C C2C 118.4(8) . . ?
C4C C3C H3C 120.8 . . ?
C3C C4C H4C 119.2 . . ?
C3C C4C C5C 121.7(8) . . ?
C5C C4C H4C 119.2 . . ?
C4C C5C C6C 119.4(8) . . ?
C4C C5C C7C 118.6(7) . . ?
C6C C5C C7C 121.8(8) . . ?
C1C C6C C5C 117.4(7) . . ?
C1C C6C C10C 124.2(6) . . ?
C5C C6C C10C 118.2(7) . . ?
C5C C7C H7C 120.5 . . ?
C8C C7C C5C 119.0(7) . . ?
C8C C7C H7C 120.5 . . ?
C7C C8C H8C 119.6 . . ?
C7C C8C C9C 120.8(8) . . ?
C9C C8C H8C 119.6 . . ?
C11C C9C C8C 117.7(7) . . ?
C10C C9C C8C 121.5(8) . . ?
C10C C9C C11C 120.8(7) . . ?
C10C C14C C13C 118.8(6) . . ?
C18C C14C C13C 116.5(6) . . ?
C18C C14C C10C 124.6(7) . . ?
C12C C13C C14C 119.0(6) . . ?
C12C C13C C15C 121.4(7) . . ?
C15C C13C C14C 119.5(6) . . ?
C13C C12C H12C 119.5 . . ?
C11C C12C C13C 121.0(7) . . ?
C11C C12C H12C 119.5 . . ?
C9C C11C H11C 119.4 . . ?
C12C C11C C9C 121.2(7) . . ?
C12C C11C H11C 119.4 . . ?
C9C C10C C6C 117.3(6) . . ?
C9C C10C C14C 118.2(7) . . ?
C14C C10C C6C 124.5(7) . . ?
C15C C16C H16C 120.1 . . ?
C15C C16C C17C 119.9(7) . . ?
C17C C16C H16C 120.1 . . ?
C13C C15C S1C 122.2(6) . . ?
C16C C15C C13C 120.5(7) . . ?
C16C C15C S1C 117.1(6) . . ?
C16C C17C H17C 119.9 . . ?
C18C C17C C16C 120.2(7) . . ?
C18C C17C H17C 119.9 . . ?
O1A S1A C15A 105.5(3) . . ?
O2A S1A O1A 112.8(3) . . ?
O2A S1A O3A 112.9(3) . . ?
O2A S1A C15A 107.1(3) . . ?
O3A S1A O1A 112.8(3) . . ?
O3A S1A C15A 105.0(3) . . ?
C24A Se1A C27A 94.4(3) . . ?
H19E C19C H19F 109.5 . . ?
H19E C19C H19G 109.5 . . ?
H19F C19C H19G 109.5 . . ?
C20C C19C H19E 109.5 . . ?
C20C C19C H19F 109.5 . . ?
C20C C19C H19G 109.5 . . ?
C14C C18C H18C 118.5 . . ?
C17C C18C C14C 123.1(7) . . ?
C17C C18C H18C 118.5 . . ?
C2A C1A H1A 118.4 . . ?
C2A C1A C6A 123.2(7) . . ?
C6A C1A H1A 118.4 . . ?
O1B S1B C15B 105.8(3) . . ?
O2B S1B O1B 112.8(4) . . ?
O2B S1B C15B 104.3(3) . . ?
O3B S1B O1B 113.2(3) . . ?
O3B S1B O2B 112.7(4) . . ?
O3B S1B C15B 107.3(3) . . ?
C24B Se1B C26B 93.3(3) . . ?
C2B C1B H1B 119.2 . . ?
C2B C1B C6B 121.6(7) . . ?
C6B C1B H1B 119.2 . . ?
C2D C1D H1D 119.6 . . ?
C19D C1D H1D 119.6 . . ?
C19D C1D C2D 120.7(9) . . ?
O1D S1D O2D 112.4(3) . . ?
O1D S1D C14D 108.0(3) . . ?
O2D S1D C14D 104.5(3) . . ?
O3D S1D O1D 112.9(3) . . ?
O3D S1D O2D 113.2(3) . . ?
O3D S1D C14D 105.2(3) . . ?
C24D Se1D C27D 94.1(3) . . ?
O1C S1C C15C 107.6(3) . . ?
O1C S1C O3C 112.0(3) . . ?
O2C S1C C15C 105.1(3) . . ?
O2C S1C O1C 113.1(4) . . ?
O2C S1C O3C 113.7(3) . . ?
O3C S1C C15C 104.5(3) . . ?
C24C Se1C C27C 93.7(3) . . ?
O1E S1E O2E 120.8(9) . . ?
O1E S1E O3E 109.6(9) . . ?
O1E S1E C15E 108.1(6) . . ?
O2E S1E O3E 106.9(12) . . ?
O2E S1E C15E 109.5(8) . . ?
O3E S1E C15E 100.1(7) . . ?
C35E Se1E C36E 93.7(4) . . ?
C25C C26C Se2C 117.7(6) . . ?
C27C C26C C25C 124.0(7) . . ?
C27C C26C Se2C 118.3(5) . . ?
C26C C25C H25D 109.5 . . ?
C26C C25C H25E 109.5 . . ?
C26C C25C H25F 109.5 . . ?
H25D C25C H25E 109.5 . . ?
H25D C25C H25F 109.5 . . ?
H25E C25C H25F 109.5 . . ?
Se1C C24C Se2C 115.4(4) . . ?
C23C C24C Se1C 120.1(5) . . ?
C23C C24C Se2C 124.3(5) . . ?
C24C C23C Se3C 123.0(5) . . ?
C24C C23C Se4C 123.0(5) . . ?
Se3C C23C Se4C 114.0(3) . . ?
H22D C22C H22F 109.5 . . ?
H22D C22C H22G 109.5 . . ?
H22F C22C H22G 109.5 . . ?
C21C C22C H22D 109.5 . . ?
C21C C22C H22F 109.5 . . ?
C21C C22C H22G 109.5 . . ?
C22C C21C Se3C 114.2(5) . . ?
C20C C21C C22C 127.3(6) . . ?
C20C C21C Se3C 118.5(5) . . ?
C19C C20C Se4C 113.0(5) . . ?
C21C C20C C19C 127.6(6) . . ?
C21C C20C Se4C 119.4(5) . . ?
N1H C1H C2H 178.6(14) . . ?
N1G C1G C2G 178.0(14) . . ?
H28D C28C H28F 109.5 . . ?
H28D C28C H28G 109.5 . . ?
H28F C28C H28G 109.5 . . ?
C27C C28C H28D 109.5 . . ?
C27C C28C H28F 109.5 . . ?
C27C C28C H28G 109.5 . . ?
C26C C27C Se1C 119.1(5) . . ?
C26C C27C C28C 125.1(7) . . ?
C28C C27C Se1C 115.8(6) . . ?
C1A C2A H2A 120.3 . . ?
C1A C2A C3A 119.3(8) . . ?
C3A C2A H2A 120.3 . . ?
C24A Se2A C26A 93.9(3) . . ?
C1B C2B H2B 119.9 . . ?
C1B C2B C3B 120.3(7) . . ?
C3B C2B H2B 119.9 . . ?
C24B Se2B C27B 93.3(3) . . ?
C35E Se2E C38E 94.8(3) . . ?
C1D C2D H2D 120.3 . . ?
C3D C2D C1D 119.4(8) . . ?
C3D C2D H2D 120.3 . . ?
C24D Se2D C26D 94.5(3) . . ?
C24C Se2C C26C 93.3(3) . . ?
H2IA C2I H2IB 109.5 . . ?
H2IA C2I H2IC 109.5 . . ?
H2IB C2I H2IC 109.5 . . ?
C1I C2I H2IA 109.5 . . ?
C1I C2I H2IB 109.5 . . ?
C1I C2I H2IC 109.5 . . ?
N1I C1I C2I 175.1(18) . . ?
C1H C2H H2HA 109.5 . . ?
C1H C2H H2HB 109.5 . . ?
C1H C2H H2HC 109.5 . . ?
H2HA C2H H2HB 109.5 . . ?
H2HA C2H H2HC 109.5 . . ?
H2HB C2H H2HC 109.5 . . ?
C1G C2G H2GA 109.5 . . ?
C1G C2G H2GB 109.5 . . ?
C1G C2G H2GC 109.5 . . ?
H2GA C2G H2GB 109.5 . . ?
H2GA C2G H2GC 109.5 . . ?
H2GB C2G H2GC 109.5 . . ?
C23A Se3A C20A 93.6(3) . . ?
C2A C3A H3A 120.1 . . ?
C4A C3A C2A 119.8(8) . . ?
C4A C3A H3A 120.1 . . ?
C2D C3D H3D 119.0 . . ?
C2D C3D C4D 122.1(8) . . ?
C4D C3D H3D 119.0 . . ?
C23D Se3D C20D 94.5(3) . . ?
C23C Se3C C21C 94.8(3) . . ?
C2B C3B H3B 119.8 . . ?
C4B C3B C2B 120.5(7) . . ?
C4B C3B H3B 119.8 . . ?
C23B Se3B C21B 94.3(3) . . ?
C34E Se3E C31E 94.1(3) . . ?
C23A Se4A C21A 94.0(3) . . ?
C3A C4A H4A 119.3 . . ?
C3A C4A C5A 121.4(8) . . ?
C5A C4A H4A 119.3 . . ?
C3D C4D C5D 118.8(8) . . ?
C6D C4D C3D 119.5(7) . . ?
C6D C4D C5D 121.6(8) . . ?
C23D Se4D C21D 93.9(3) . . ?
C23C Se4C C20C 93.3(3) . . ?
C3B C4B H4B 119.6 . . ?
C3B C4B C5B 120.7(8) . . ?
C5B C4B H4B 119.6 . . ?
C23B Se4B C20B 94.3(3) . . ?
C34E Se4E C32E 93.7(3) . . ?
C4A C5A C6A 120.3(7) . . ?
C4A C5A C7A 119.8(7) . . ?
C6A C5A C7A 119.8(7) . . ?
C1A C6A C10A 124.2(7) . . ?
C5A C6A C1A 115.6(7) . . ?
C5A C6A C10A 120.0(7) . . ?
C6E C5E C7E 121.0(9) . . ?
C6E C5E C4E 129.6(13) . . ?
C6E C5E C24E 118.4(11) . . ?
C4E C5E C7E 109.1(13) . . ?
C24E C5E C7E 120.6(12) . . ?
C4D C5D C9D 117.7(7) . . ?
C19D C5D C4D 118.0(7) . . ?
C19D C5D C9D 124.0(6) . . ?
C4B C5B C7B 119.7(7) . . ?
C6B C5B C4B 119.5(7) . . ?
C6B C5B C7B 120.6(7) . . ?
C5A C7A H7A 119.7 . . ?
C8A C7A C5A 120.5(7) . . ?
C8A C7A H7A 119.7 . . ?
C5E C6E C10E 124.6(8) . . ?
C5E C6E C1E 109.5(10) . . ?
C5E C6E C21E 117.0(10) . . ?
C1E C6E C10E 121.9(10) . . ?
C21E C6E C10E 116.7(11) . . ?
C4D C6D H6D 119.7 . . ?
C7D C6D C4D 120.6(7) . . ?
C7D C6D H6D 119.7 . . ?
C1B C6B C5B 116.8(7) . . ?
C1B C6B C10B 123.8(7) . . ?
C5B C6B C10B 118.8(6) . . ?
C7A C8A H8A 119.8 . . ?
C7A C8A C9A 120.4(7) . . ?
C9A C8A H8A 119.8 . . ?
C5E C7E H7E 121.8 . . ?
C8E C7E C5E 116.4(11) . . ?
C8E C7E H7E 121.8 . . ?
C6D C7D H7D 120.0 . . ?
C6D C7D C8D 119.9(8) . . ?
C8D C7D H7D 120.0 . . ?
C5B C7B H7B 120.0 . . ?
C8B C7B C5B 119.9(7) . . ?
C8B C7B H7B 120.0 . . ?
C8A C9A C10A 122.6(7) . . ?
C8A C9A C11A 118.6(6) . . ?
C10A C9A C11A 118.8(7) . . ?
C7E C8E H8E 118.1 . . ?
C7E C8E C9E 123.8(11) . . ?
C9E C8E H8E 118.1 . . ?
C9D C8D C7D 121.4(7) . . ?
C9D C8D C10D 120.4(6) . . ?
C10D C8D C7D 118.2(7) . . ?
C7B C8B H8B 119.4 . . ?
C7B C8B C9B 121.2(7) . . ?
C9B C8B H8B 119.4 . . ?
C9A C10A C6A 115.3(6) . . ?
C9A C10A C14A 119.3(7) . . ?
C14A C10A C6A 125.4(6) . . ?
C8E C9E C10E 121.1(9) . . ?
C8E C9E C11E 119.8(10) . . ?
C11E C9E C10E 119.1(10) . . ?
C8D C9D C5D 117.4(6) . . ?
C8D C9D C13D 117.2(7) . . ?
C13D C9D C5D 125.4(7) . . ?
C10B C9B C8B 121.2(7) . . ?
C10B C9B C11B 120.2(6) . . ?
C11B C9B C8B 118.5(6) . . ?
C9A C11A H11A 118.7 . . ?
C12A C11A C9A 122.5(7) . . ?
C12A C11A H11A 118.7 . . ?
C6E C10E C9E 113.1(8) . . ?
C14E C10E C6E 129.1(9) . . ?
C14E C10E C9E 117.7(8) . . ?
C8D C10D H10D 119.1 . . ?
C11D C10D C8D 121.7(7) . . ?
C11D C10D H10D 119.2 . . ?
C9B C10B C6B 117.2(6) . . ?
C9B C10B C14B 117.5(6) . . ?
C14B C10B C6B 125.3(6) . . ?
C11A C12A H12A 119.9 . . ?
C11A C12A C13A 120.1(7) . . ?
C13A C12A H12A 119.9 . . ?
C9E C11E H11E 119.0 . . ?
C12E C11E C9E 122.0(10) . . ?
C12E C11E H11E 119.0 . . ?
C10D C11D H11D 120.0 . . ?
C10D C11D C12D 120.0(7) . . ?
C12D C11D H11D 120.0 . . ?
C9B C11B H11B 119.6 . . ?
C12B C11B C9B 120.8(6) . . ?
C12B C11B H11B 119.6 . . ?
C14A C13A C12A 118.8(6) . . ?
C15A C13A C12A 120.8(6) . . ?
C15A C13A C14A 120.2(6) . . ?
C11E C12E H12E 119.6 . . ?
C11E C12E C13E 120.9(9) . . ?
C13E C12E H12E 119.6 . . ?
C11D C12D C14D 121.0(6) . . ?
C13D C12D C11D 119.4(6) . . ?
C13D C12D C14D 119.5(6) . . ?
C11B C12B H12B 119.6 . . ?
C11B C12B C13B 120.8(7) . . ?
C13B C12B H12B 119.6 . . ?
C10A C14A C13A 119.4(6) . . ?
C18A C14A C10A 124.3(7) . . ?
C18A C14A C13A 115.9(6) . . ?
C14E C13E C12E 118.0(8) . . ?
C15E C13E C12E 120.0(9) . . ?
C15E C13E C14E 122.0(9) . . ?
C12D C13D C9D 120.1(7) . . ?
C17D C13D C9D 122.0(7) . . ?
C17D C13D C12D 117.7(6) . . ?
C12B C13B C15B 121.0(6) . . ?
C14B C13B C12B 119.6(6) . . ?
C14B C13B C15B 119.3(6) . . ?
C13A C15A S1A 122.8(5) . . ?
C16A C15A S1A 117.0(5) . . ?
C16A C15A C13A 120.1(7) . . ?
C10E C14E C13E 122.0(8) . . ?
C10E C14E C18E 119.7(11) . . ?
C10E C14E C28E 124.4(12) . . ?
C18E C14E C13E 116.5(10) . . ?
C28E C14E C13E 110.4(12) . . ?
C12D C14D S1D 122.6(5) . . ?
C15D C14D S1D 117.1(5) . . ?
C15D C14D C12D 119.9(7) . . ?
C13B C14B C10B 119.8(6) . . ?
C13B C14B C18B 118.3(6) . . ?
C18B C14B C10B 121.9(6) . . ?
C15A C16A H16B 120.1 . . ?
C15A C16A C17A 119.7(7) . . ?
C17A C16A H16B 120.1 . . ?
C14D C15D H15D 119.7 . . ?
C14D C15D C16D 120.6(7) . . ?
C16D C15D H15D 119.7 . . ?
C13B C15B S1B 121.3(5) . . ?
C16B C15B S1B 118.2(6) . . ?
C16B C15B C13B 120.5(7) . . ?
C16A C17A H17A 119.6 . . ?
C18A C17A C16A 120.8(6) . . ?
C18A C17A H17A 119.6 . . ?
C15D C16D H16F 120.1 . . ?
C17D C16D C15D 119.8(7) . . ?
C17D C16D H16F 120.1 . . ?
C15B C16B H16D 120.1 . . ?
C15B C16B C17B 119.8(7) . . ?
C17B C16B H16D 120.1 . . ?
C14A C18A H18A 118.5 . . ?
C17A C18A C14A 123.1(7) . . ?
C17A C18A H18A 118.5 . . ?
C13D C17D H17D 118.9 . . ?
C16D C17D C13D 122.1(7) . . ?
C16D C17D H17D 118.9 . . ?
C14B C18B H18B 119.7 . . ?
C17B C18B C14B 120.6(7) . . ?
C17B C18B H18B 119.7 . . ?
C1D C19D C5D 120.6(7) . . ?
C1D C19D H19D 119.7 . . ?
C5D C19D H19D 119.7 . . ?
H19H C19B H19I 109.5 . . ?
H19H C19B H19J 109.5 . . ?
H19I C19B H19J 109.5 . . ?
C20B C19B H19H 109.5 . . ?
C20B C19B H19I 109.5 . . ?
C20B C19B H19J 109.5 . . ?
C21A C20A Se3A 118.5(6) . . ?
C21A C20A C19A 123.8(8) . . ?
C19A C20A Se3A 117.4(6) . . ?
C20A C21A Se4A 119.1(6) . . ?
C20A C21A C22A 124.6(8) . . ?
C22A C21A Se4A 116.3(6) . . ?
C21D C20D Se3D 117.6(5) . . ?
C21D C20D C18D 124.2(6) . . ?
C18D C20D Se3D 118.2(5) . . ?
C19B C20B Se4B 114.1(6) . . ?
C21B C20B Se4B 118.5(6) . . ?
C21B C20B C19B 127.4(8) . . ?
C21A C22A H22A 109.5 . . ?
C21A C22A H22B 109.5 . . ?
C21A C22A H22C 109.5 . . ?
H22A C22A H22B 109.5 . . ?
H22A C22A H22C 109.5 . . ?
H22B C22A H22C 109.5 . . ?
C20D C21D Se4D 118.9(5) . . ?
C20D C21D C22D 123.8(7) . . ?
C22D C21D Se4D 117.3(6) . . ?
C20B C21B Se3B 118.2(6) . . ?
C20B C21B C22B 125.9(7) . . ?
C22B C21B Se3B 115.9(6) . . ?
Se4A C23A Se3A 114.6(4) . . ?
C24A C23A Se3A 124.3(6) . . ?
C24A C23A Se4A 121.1(5) . . ?
C21D C22D H22K 109.5 . . ?
C21D C22D H22L 109.5 . . ?
C21D C22D H22M 109.5 . . ?
H22K C22D H22L 109.5 . . ?
H22K C22D H22M 109.5 . . ?
H22L C22D H22M 109.5 . . ?
C21B C22B H22H 109.5 . . ?
C21B C22B H22I 109.5 . . ?
C21B C22B H22J 109.5 . . ?
H22H C22B H22I 109.5 . . ?
H22H C22B H22J 109.5 . . ?
H22I C22B H22J 109.5 . . ?
Se2A C24A Se1A 114.5(4) . . ?
C23A C24A Se1A 122.5(6) . . ?
C23A C24A Se2A 122.7(5) . . ?
Se4D C23D Se3D 115.1(4) . . ?
C24D C23D Se3D 122.1(5) . . ?
C24D C23D Se4D 122.8(5) . . ?
Se4B C23B Se3B 114.4(4) . . ?
C24B C23B Se3B 123.9(5) . . ?
C24B C23B Se4B 121.7(5) . . ?
H25A C25A H25B 109.5 . . ?
H25A C25A H25C 109.5 . . ?
H25B C25A H25C 109.5 . . ?
C26A C25A H25A 109.5 . . ?
C26A C25A H25B 109.5 . . ?
C26A C25A H25C 109.5 . . ?
Se2D C24D Se1D 114.7(4) . . ?
C23D C24D Se1D 121.3(5) . . ?
C23D C24D Se2D 123.9(5) . . ?
Se1B C24B Se2B 115.4(4) . . ?
C23B C24B Se1B 122.3(6) . . ?
C23B C24B Se2B 122.2(5) . . ?
C25A C26A Se2A 115.3(5) . . ?
C27A C26A Se2A 118.6(6) . . ?
C27A C26A C25A 126.1(7) . . ?
H25J C25D H25K 109.5 . . ?
H25J C25D H25L 109.5 . . ?
H25K C25D H25L 109.5 . . ?
C26D C25D H25J 109.5 . . ?
C26D C25D H25K 109.5 . . ?
C26D C25D H25L 109.5 . . ?
H25G C25B H25H 109.5 . . ?
H25G C25B H25I 109.5 . . ?
H25H C25B H25I 109.5 . . ?
C26B C25B H25G 109.5 . . ?
C26B C25B H25H 109.5 . . ?
C26B C25B H25I 109.5 . . ?
C26A C27A Se1A 118.5(6) . . ?
C26A C27A C28A 126.1(8) . . ?
C28A C27A Se1A 115.2(6) . . ?
C25D C26D Se2D 115.4(6) . . ?
C27D C26D Se2D 118.1(6) . . ?
C27D C26D C25D 126.5(7) . . ?
C25B C26B Se1B 116.6(6) . . ?
C27B C26B Se1B 119.4(6) . . ?
C27B C26B C25B 124.0(8) . . ?
C27A C28A H28A 109.5 . . ?
C27A C28A H28B 109.5 . . ?
C27A C28A H28C 109.5 . . ?
H28A C28A H28B 109.5 . . ?
H28A C28A H28C 109.5 . . ?
H28B C28A H28C 109.5 . . ?
C26D C27D Se1D 118.3(6) . . ?
C26D C27D C28D 127.0(7) . . ?
C28D C27D Se1D 114.6(6) . . ?
H28H C28B H28I 109.5 . . ?
H28H C28B H28J 109.5 . . ?
H28I C28B H28J 109.5 . . ?
C27B C28B H28H 109.5 . . ?
C27B C28B H28I 109.5 . . ?
C27B C28B H28J 109.5 . . ?
C27D C28D H28K 109.5 . . ?
C27D C28D H28L 109.5 . . ?
C27D C28D H28M 109.5 . . ?
H28K C28D H28L 109.5 . . ?
H28K C28D H28M 109.5 . . ?
H28L C28D H28M 109.5 . . ?
H30A C30E H30B 109.5 . . ?
H30A C30E H30C 109.5 . . ?
H30B C30E H30C 109.5 . . ?
C31E C30E H30A 109.5 . . ?
C31E C30E H30B 109.5 . . ?
C31E C30E H30C 109.5 . . ?
C30E C31E Se3E 116.3(6) . . ?
C32E C31E Se3E 118.5(6) . . ?
C32E C31E C30E 125.2(8) . . ?
C31E C32E Se4E 118.5(6) . . ?
C31E C32E C33E 124.0(7) . . ?
C33E C32E Se4E 117.6(5) . . ?
C32E C33E H33A 109.5 . . ?
C32E C33E H33B 109.5 . . ?
C32E C33E H33C 109.5 . . ?
H33A C33E H33B 109.5 . . ?
H33A C33E H33C 109.5 . . ?
H33B C33E H33C 109.5 . . ?
Se4E C34E Se3E 115.1(4) . . ?
C35E C34E Se3E 120.6(5) . . ?
C35E C34E Se4E 124.0(5) . . ?
Se2E C35E Se1E 113.9(4) . . ?
C34E C35E Se1E 122.6(6) . . ?
C34E C35E Se2E 123.5(5) . . ?
C37E C36E Se1E 114.2(6) . . ?
C38E C36E Se1E 118.8(6) . . ?
C38E C36E C37E 126.9(8) . . ?
C36E C37E H37A 109.5 . . ?
C36E C37E H37B 109.5 . . ?
C36E C37E H37C 109.5 . . ?
H37A C37E H37B 109.5 . . ?
H37A C37E H37C 109.5 . . ?
H37B C37E H37C 109.5 . . ?
C36E C38E Se2E 118.8(6) . . ?
C36E C38E C39E 127.3(8) . . ?
C39E C38E Se2E 113.9(6) . . ?
C38E C39E H39A 109.5 . . ?
C38E C39E H39B 109.5 . . ?
C38E C39E H39C 109.5 . . ?
H39A C39E H39B 109.5 . . ?
H39A C39E H39C 109.5 . . ?
H39B C39E H39C 109.5 . . ?
C26B C27B Se2B 118.2(6) . . ?
C26B C27B C28B 125.9(7) . . ?
C28B C27B Se2B 115.7(5) . . ?
C20A C19A H19A 109.5 . . ?
C20A C19A H19B 109.5 . . ?
C20A C19A H19C 109.5 . . ?
H19A C19A H19B 109.5 . . ?
H19A C19A H19C 109.5 . . ?
H19B C19A H19C 109.5 . . ?
C20D C18D H18D 109.5 . . ?
C20D C18D H18F 109.5 . . ?
C20D C18D H18G 109.5 . . ?
H18D C18D H18F 109.5 . . ?
H18D C18D H18G 109.5 . . ?
H18F C18D H18G 109.5 . . ?
C16B C17B H17B 119.5 . . ?
C18B C17B C16B 121.0(7) . . ?
C18B C17B H17B 119.5 . . ?
C13E C15E S1E 125.5(8) . . ?
C13E C15E C16E 118.6(10) . . ?
C13E C15E S1F 144.1(11) . . ?
C16E C15E S1E 115.9(8) . . ?
C16E C15E S1F 94.2(11) . . ?
C15E C16E H16E 121.3 . . ?
C15E C16E H16A 123.1 . . ?
C15E C16E C17E 117.4(12) . . ?
C17E C16E H16E 121.3 . . ?
C27E C16E C15E 113.8(15) . . ?
C27E C16E H16A 123.1 . . ?
C5E C4E H4E 123.8 . . ?
C5E C4E C3E 112.3(16) . . ?
C3E C4E H4E 123.8 . . ?
C4E C3E H3E 121.1 . . ?
C4E C3E C2E 117.8(15) . . ?
C2E C3E H3E 121.1 . . ?
C3E C2E H2E 118.3 . . ?
C1E C2E C3E 123.4(16) . . ?
C1E C2E H2E 118.3 . . ?
C6E C1E H1E 119.4 . . ?
C2E C1E C6E 121.2(15) . . ?
C2E C1E H1E 119.4 . . ?
C16E C17E H17E 120.4 . . ?
C18E C17E C16E 119(2) . . ?
C18E C17E H17E 120.4 . . ?
C14E C18E H18E 119.1 . . ?
C17E C18E C14E 121.9(19) . . ?
C17E C18E H18E 119.1 . . ?
C5E C24E H24E 119.1 . . ?
C23E C24E C5E 121.9(16) . . ?
C23E C24E H24E 119.1 . . ?
C24E C23E H23E 121.6 . . ?
C24E C23E C22E 116.8(15) . . ?
C22E C23E H23E 121.6 . . ?
C23E C22E H22E 120.1 . . ?
C21E C22E C23E 119.8(15) . . ?
C21E C22E H22E 120.1 . . ?
C6E C21E H21E 118.5 . . ?
C22E C21E C6E 123.0(15) . . ?
C22E C21E H21E 118.5 . . ?
C16E C27E H27E 118.9 . . ?
C28E C27E C16E 122(2) . . ?
C28E C27E H27E 118.9 . . ?
C14E C28E H28E 118.0 . . ?
C27E C28E C14E 124(2) . . ?
C27E C28E H28E 118.0 . . ?
O1F S1F C15E 119.0(17) . . ?
O1F S1F O2F 117.5(18) . . ?
O1F S1F O3F 109.2(17) . . ?
O2F S1F C15E 105.2(16) . . ?
O2F S1F O3F 110.4(18) . . ?
O3F S1F C15E 92.7(15) . . ?
O1G S1G O2G 104.1(15) . . ?
O1G S1G O3G 111.8(13) . . ?
O1G S1G O5G 101.2(17) . . ?
O2G S1G O3G 123.7(13) . . ?
O2G S1G O5G 123.3(16) . . ?
O3G S1G O5G 90.8(15) . . ?
S1G O5G H5G 109.5 . . ?
H4GA O4G H4GB 104.5 . . ?

loop_
_geom_bond_atom_site_label_1
_geom_bond_atom_site_label_2
_geom_bond_distance
_geom_bond_site_symmetry_2
_geom_bond_publ_flag
C1C H1C 0.9300 . ?
C1C C2C 1.376(11) . ?
C1C C6C 1.411(11) . ?
C2C H2C 0.9300 . ?
C2C C3C 1.380(12) . ?
C3C H3C 0.9300 . ?
C3C C4C 1.375(13) . ?
C4C H4C 0.9300 . ?
C4C C5C 1.410(12) . ?
C5C C6C 1.418(10) . ?
C5C C7C 1.421(13) . ?
C6C C10C 1.462(10) . ?
C7C H7C 0.9300 . ?
C7C C8C 1.361(12) . ?
C8C H8C 0.9300 . ?
C8C C9C 1.432(11) . ?
C9C C11C 1.424(11) . ?
C9C C10C 1.401(11) . ?
C14C C13C 1.451(10) . ?
C14C C10C 1.448(9) . ?
C14C C18C 1.408(10) . ?
C13C C12C 1.422(10) . ?
C13C C15C 1.433(10) . ?
C12C H12C 0.9300 . ?
C12C C11C 1.348(11) . ?
C11C H11C 0.9300 . ?
C16C H16C 0.9300 . ?
C16C C15C 1.381(11) . ?
C16C C17C 1.408(11) . ?
C15C S1C 1.776(8) . ?
C17C H17C 0.9300 . ?
C17C C18C 1.372(10) . ?
S1A O1A 1.457(5) . ?
S1A O2A 1.448(5) . ?
S1A O3A 1.453(5) . ?
S1A C15A 1.799(7) . ?
Se1A C24A 1.866(7) . ?
Se1A C27A 1.873(8) . ?
C19C H19E 0.9600 . ?
C19C H19F 0.9600 . ?
C19C H19G 0.9600 . ?
C19C C20C 1.533(9) . ?
C18C H18C 0.9300 . ?
C1A H1A 0.9300 . ?
C1A C2A 1.380(11) . ?
C1A C6A 1.420(11) . ?
S1B O1B 1.452(6) . ?
S1B O2B 1.451(6) . ?
S1B O3B 1.450(6) . ?
S1B C15B 1.785(7) . ?
Se1B C24B 1.854(7) . ?
Se1B C26B 1.869(8) . ?
C1B H1B 0.9300 . ?
C1B C2B 1.361(11) . ?
C1B C6B 1.417(10) . ?
C1D H1D 0.9300 . ?
C1D C2D 1.401(12) . ?
C1D C19D 1.392(11) . ?
S1D O1D 1.459(5) . ?
S1D O2D 1.461(5) . ?
S1D O3D 1.449(5) . ?
S1D C14D 1.775(8) . ?
Se1D C24D 1.861(7) . ?
Se1D C27D 1.884(7) . ?
S1C O1C 1.456(5) . ?
S1C O2C 1.448(6) . ?
S1C O3C 1.465(6) . ?
Se1C C24C 1.861(7) . ?
Se1C C27C 1.864(7) . ?
S1E O1E 1.414(9) . ?
S1E O2E 1.439(11) . ?
S1E O3E 1.503(11) . ?
S1E C15E 1.761(11) . ?
Se1E C35E 1.890(7) . ?
Se1E C36E 1.894(8) . ?
C26C C25C 1.509(11) . ?
C26C C27C 1.345(11) . ?
C26C Se2C 1.888(7) . ?
C25C H25D 0.9600 . ?
C25C H25E 0.9600 . ?
C25C H25F 0.9600 . ?
C24C C23C 1.358(10) . ?
C24C Se2C 1.862(7) . ?
C23C Se3C 1.858(6) . ?
C23C Se4C 1.889(6) . ?
C22C H22D 0.9600 . ?
C22C H22F 0.9600 . ?
C22C H22G 0.9600 . ?
C22C C21C 1.506(9) . ?
C21C C20C 1.320(10) . ?
C21C Se3C 1.876(7) . ?
C20C Se4C 1.892(6) . ?
N1H C1H 1.135(15) . ?
C1H C2H 1.459(16) . ?
C1G N1G 1.155(15) . ?
C1G C2G 1.432(15) . ?
C28C H28D 0.9600 . ?
C28C H28F 0.9600 . ?
C28C H28G 0.9600 . ?
C28C C27C 1.506(10) . ?
C2A H2A 0.9300 . ?
C2A C3A 1.396(13) . ?
Se2A C24A 1.866(8) . ?
Se2A C26A 1.890(7) . ?
C2B H2B 0.9300 . ?
C2B C3B 1.396(12) . ?
Se2B C24B 1.869(8) . ?
Se2B C27B 1.878(7) . ?
Se2E C35E 1.854(8) . ?
Se2E C38E 1.882(8) . ?
C2D H2D 0.9300 . ?
C2D C3D 1.351(14) . ?
Se2D C24D 1.851(7) . ?
Se2D C26D 1.879(7) . ?
C2I H2IA 0.9600 . ?
C2I H2IB 0.9600 . ?
C2I H2IC 0.9600 . ?
C2I C1I 1.46(3) . ?
C1I N1I 1.17(3) . ?
C2H H2HA 0.9600 . ?
C2H H2HB 0.9600 . ?
C2H H2HC 0.9600 . ?
C2G H2GA 0.9600 . ?
C2G H2GB 0.9600 . ?
C2G H2GC 0.9600 . ?
Se3A C20A 1.893(8) . ?
Se3A C23A 1.873(7) . ?
C3A H3A 0.9300 . ?
C3A C4A 1.362(12) . ?
C3D H3D 0.9300 . ?
C3D C4D 1.422(12) . ?
Se3D C20D 1.871(7) . ?
Se3D C23D 1.855(7) . ?
C3B H3B 0.9300 . ?
C3B C4B 1.341(12) . ?
Se3B C21B 1.879(8) . ?
Se3B C23B 1.863(7) . ?
Se3E C31E 1.864(8) . ?
Se3E C34E 1.863(7) . ?
Se4A C21A 1.876(8) . ?
Se4A C23A 1.863(7) . ?
C4A H4A 0.9300 . ?
C4A C5A 1.416(11) . ?
C4D C5D 1.424(10) . ?
C4D C6D 1.416(13) . ?
Se4D C21D 1.874(7) . ?
Se4D C23D 1.852(7) . ?
C4B H4B 0.9300 . ?
C4B C5B 1.422(11) . ?
Se4B C20B 1.876(8) . ?
Se4B C23B 1.860(7) . ?
Se4E C32E 1.880(7) . ?
Se4E C34E 1.857(7) . ?
C5A C6A 1.417(10) . ?
C5A C7A 1.427(11) . ?
C6A C10A 1.462(11) . ?
C5E C6E 1.383(14) . ?
C5E C7E 1.442(16) . ?
C5E C4E 1.397(10) . ?
C5E C24E 1.404(10) . ?
C5D C9D 1.463(11) . ?
C5D C19D 1.414(12) . ?
C5B C6B 1.418(10) . ?
C5B C7B 1.431(11) . ?
C7A H7A 0.9300 . ?
C7A C8A 1.348(11) . ?
C6E C10E 1.442(12) . ?
C6E C1E 1.409(9) . ?
C6E C21E 1.422(10) . ?
C6D H6D 0.9300 . ?
C6D C7D 1.344(13) . ?
C6B C10B 1.474(10) . ?
C8A H8A 0.9300 . ?
C8A C9A 1.414(10) . ?
C7E H7E 0.9300 . ?
C7E C8E 1.373(17) . ?
C7D H7D 0.9300 . ?
C7D C8D 1.442(10) . ?
C7B H7B 0.9300 . ?
C7B C8B 1.354(11) . ?
C9A C10A 1.416(10) . ?
C9A C11A 1.425(11) . ?
C8E H8E 0.9300 . ?
C8E C9E 1.424(15) . ?
C8D C9D 1.411(11) . ?
C8D C10D 1.424(11) . ?
C8B H8B 0.9300 . ?
C8B C9B 1.428(10) . ?
C10A C14A 1.426(10) . ?
C9E C10E 1.461(14) . ?
C9E C11E 1.432(15) . ?
C9D C13D 1.450(9) . ?
C9B C10B 1.408(9) . ?
C9B C11B 1.427(10) . ?
C11A H11A 0.9300 . ?
C11A C12A 1.344(11) . ?
C10E C14E 1.384(13) . ?
C10D H10D 0.9300 . ?
C10D C11D 1.352(10) . ?
C10B C14B 1.455(10) . ?
C12A H12A 0.9300 . ?
C12A C13A 1.438(9) . ?
C11E H11E 0.9300 . ?
C11E C12E 1.329(16) . ?
C11D H11D 0.9300 . ?
C11D C12D 1.432(10) . ?
C11B H11B 0.9300 . ?
C11B C12B 1.353(10) . ?
C13A C14A 1.438(10) . ?
C13A C15A 1.423(9) . ?
C12E H12E 0.9300 . ?
C12E C13E 1.441(14) . ?
C12D C13D 1.418(10) . ?
C12D C14D 1.435(9) . ?
C12B H12B 0.9300 . ?
C12B C13B 1.423(9) . ?
C14A C18A 1.417(9) . ?
C13E C14E 1.436(12) . ?
C13E C15E 1.390(7) . ?
C13D C17D 1.412(11) . ?
C13B C14B 1.398(10) . ?
C13B C15B 1.435(10) . ?
C15A C16A 1.387(10) . ?
C14E C18E 1.420(9) . ?
C14E C28E 1.410(10) . ?
C14D C15D 1.376(11) . ?
C14B C18B 1.437(9) . ?
C16A H16B 0.9300 . ?
C16A C17A 1.391(11) . ?
C15D H15D 0.9300 . ?
C15D C16D 1.398(11) . ?
C15B C16B 1.375(10) . ?
C17A H17A 0.9300 . ?
C17A C18A 1.354(10) . ?
C16D H16F 0.9300 . ?
C16D C17D 1.377(10) . ?
C16B H16D 0.9300 . ?
C16B C17B 1.395(11) . ?
C18A H18A 0.9300 . ?
C17D H17D 0.9300 . ?
C18B H18B 0.9300 . ?
C18B C17B 1.364(11) . ?
C19D H19D 0.9300 . ?
C19B H19H 0.9600 . ?
C19B H19I 0.9600 . ?
C19B H19J 0.9600 . ?
C19B C20B 1.496(12) . ?
C20A C21A 1.327(11) . ?
C20A C19A 1.511(11) . ?
C21A C22A 1.493(12) . ?
C20D C21D 1.358(11) . ?
C20D C18D 1.502(10) . ?
C20B C21B 1.345(12) . ?
C22A H22A 0.9600 . ?
C22A H22B 0.9600 . ?
C22A H22C 0.9600 . ?
C21D C22D 1.506(10) . ?
C21B C22B 1.504(11) . ?
C23A C24A 1.359(11) . ?
C22D H22K 0.9600 . ?
C22D H22L 0.9600 . ?
C22D H22M 0.9600 . ?
C22B H22H 0.9600 . ?
C22B H22I 0.9600 . ?
C22B H22J 0.9600 . ?
C23D C24D 1.390(10) . ?
C23B C24B 1.373(11) . ?
C25A H25A 0.9600 . ?
C25A H25B 0.9600 . ?
C25A H25C 0.9600 . ?
C25A C26A 1.496(11) . ?
C26A C27A 1.341(11) . ?
C25D H25J 0.9600 . ?
C25D H25K 0.9600 . ?
C25D H25L 0.9600 . ?
C25D C26D 1.495(10) . ?
C25B H25G 0.9600 . ?
C25B H25H 0.9600 . ?
C25B H25I 0.9600 . ?
C25B C26B 1.514(10) . ?
C27A C28A 1.497(11) . ?
C26D C27D 1.345(11) . ?
C26B C27B 1.341(11) . ?
C28A H28A 0.9600 . ?
C28A H28B 0.9600 . ?
C28A H28C 0.9600 . ?
C27D C28D 1.513(11) . ?
C28B H28H 0.9600 . ?
C28B H28I 0.9600 . ?
C28B H28J 0.9600 . ?
C28B C27B 1.505(11) . ?
C28D H28K 0.9600 . ?
C28D H28L 0.9600 . ?
C28D H28M 0.9600 . ?
C30E H30A 0.9600 . ?
C30E H30B 0.9600 . ?
C30E H30C 0.9600 . ?
C30E C31E 1.512(10) . ?
C31E C32E 1.355(11) . ?
C32E C33E 1.520(11) . ?
C33E H33A 0.9600 . ?
C33E H33B 0.9600 . ?
C33E H33C 0.9600 . ?
C34E C35E 1.366(11) . ?
C36E C37E 1.532(11) . ?
C36E C38E 1.318(12) . ?
C37E H37A 0.9600 . ?
C37E H37B 0.9600 . ?
C37E H37C 0.9600 . ?
C38E C39E 1.514(12) . ?
C39E H39A 0.9600 . ?
C39E H39B 0.9600 . ?
C39E H39C 0.9600 . ?
C19A H19A 0.9600 . ?
C19A H19B 0.9600 . ?
C19A H19C 0.9600 . ?
C18D H18D 0.9600 . ?
C18D H18F 0.9600 . ?
C18D H18G 0.9600 . ?
C17B H17B 0.9300 . ?
C15E C16E 1.404(9) . ?
C15E S1F 1.749(16) . ?
C16E H16E 0.9300 . ?
C16E H16A 0.9300 . ?
C16E C17E 1.53(3) . ?
C16E C27E 1.32(3) . ?
C4E H4E 0.9300 . ?
C4E C3E 1.398(9) . ?
C3E H3E 0.9300 . ?
C3E C2E 1.419(17) . ?
C2E H2E 0.9300 . ?
C2E C1E 1.330(17) . ?
C1E H1E 0.9300 . ?
C17E H17E 0.9300 . ?
C17E C18E 1.328(17) . ?
C18E H18E 0.9300 . ?
C24E H24E 0.9300 . ?
C24E C23E 1.403(7) . ?
C23E H23E 0.9300 . ?
C23E C22E 1.407(9) . ?
C22E H22E 0.9300 . ?
C22E C21E 1.333(17) . ?
C21E H21E 0.9300 . ?
C27E H27E 0.9300 . ?
C27E C28E 1.324(18) . ?
C28E H28E 0.9300 . ?
O1F S1F 1.426(14) . ?
O2F S1F 1.431(13) . ?
S1F O3F 1.493(14) . ?
S1G O1G 1.300(18) . ?
S1G O2G 1.38(3) . ?
S1G O3G 1.521(17) . ?
S1G O5G 1.69(2) . ?
O5G H5G 0.8200 . ?
O4G H4GA 0.8498 . ?
O4G H4GB 0.8501 . ?

loop_
_exptl_oxdiff_crystal_face_indexfrac_h
_exptl_oxdiff_crystal_face_indexfrac_k
_exptl_oxdiff_crystal_face_indexfrac_l
_exptl_oxdiff_crystal_face_x
_exptl_oxdiff_crystal_face_y
_exptl_oxdiff_crystal_face_z
-0.0076 2.9929 5.0018 -0.1717 0.0918 0.2868
0.0076 -2.9929 -5.0018 0.1717 -0.0918 -0.2868
-4.9930 -2.0236 -0.0028 -0.5072 0.2286 -0.3350
4.9955 1.0257 -0.9986 0.5432 -0.2746 0.2532
2.9886 4.0074 5.0030 0.1334 -0.0591 0.4755
-0.0066 2.9970 -4.9875 0.1473 0.3222 0.0810
0.0066 -2.9970 4.9875 -0.1473 -0.3222 -0.0810
